data_7125878
loop_
_publ_author_name
'Tian, Fan'
'Chen, Rong'

_publ_section_title
;
 Ag<sub>18</sub>(\m<sub>8</sub>-S)(p-TBBT)<sub>16</sub>(PPh<sub>3</sub>)<sub>8</sub>:
 symmetry breaking induced by the core to generate chirality.
;
_journal_issue 18
_journal_name_full 'Chemical communications (Cambridge, England)'
_journal_page_first 2719
_journal_page_last 2722
_journal_paper_doi 10.1039/c9cc10045h
_journal_volume 56
_journal_year 2020
_chemical_formula_moiety 'C320 H360 Ag18 P8 S17, 29.675[CH4O]'
_chemical_formula_sum 'C349.68 H478.7 Ag18 O29.68 P8 S17'
_chemical_formula_weight 7891.48
_chemical_name_common 'chiral Ag18S'
_chemical_name_systematic Ag18(\m8-S)(p-TBBT)16(PPh3)8
_space_group_crystal_system tetragonal
_space_group_IT_number 130
_space_group_name_Hall '-P 4a 2ac'
_space_group_name_H-M_alt 'P 4/n c c :2'
_atom_sites_solution_hydrogens geom
_atom_sites_solution_primary direct
_audit_creation_date 2020-01-24
_audit_creation_method
;
Olex2 1.3
(compiled Nov 21 2019 18:26:39 for OlexSys, GUI svn.r6003)
;
_audit_update_record
;
2020-01-24 deposited with the CCDC.	2020-01-27 downloaded from the CCDC.
;
_cell_angle_alpha 90
_cell_angle_beta 90
_cell_angle_gamma 90
_cell_formula_units_Z 4
_cell_length_a 26.69470(10)
_cell_length_b 26.69470(10)
_cell_length_c 50.0946(3)
_cell_measurement_reflns_used 96272
_cell_measurement_temperature 100
_cell_measurement_theta_max 73.8470
_cell_measurement_theta_min 3.3260
_cell_volume 35697.8(3)
_computing_cell_refinement 'CrysAlisPro 1.171.39.28b (Rigaku OD, 2015)'
_computing_data_collection 'CrysAlisPro 1.171.39.28b (Rigaku OD, 2015)'
_computing_data_reduction 'CrysAlisPro 1.171.39.28b (Rigaku OD, 2015)'
_computing_molecular_graphics 'Olex2 1.3 (Dolomanov et al., 2009)'
_computing_publication_material 'Olex2 1.3 (Dolomanov et al., 2009)'
_computing_structure_refinement 'SHELXL 2018/3 (Sheldrick, 2015)'
_computing_structure_solution 'SHELXS  (Sheldrick, 2008)'
_diffrn_ambient_temperature 100
_diffrn_measured_fraction_theta_full 1.000
_diffrn_measured_fraction_theta_max 0.993
_diffrn_measurement_details
;
List of Runs (angles in degrees, time in seconds):

  # Type    Start    End  Width  t~exp~   \w     \q     \k     \f   Frames
#--------------------------------------------------------------------------
  1  \w     43.00  69.00   0.50    0.60    --    0.00  38.00-150.00   52
  2  \w    -16.00  29.00   0.50    0.60    --    0.00 -82.00  30.00   90
  3  \w    -14.00  12.00   0.50    0.60    --    0.00 -82.00-150.00   52
  4  \w      9.00  83.00   0.50    0.60    --    0.00  38.00-120.00  148
  5  \w    -32.00  19.00   0.50    0.60    --    0.00 -82.00-180.00  102
  6  \w      7.00 114.00   0.50    3.00    --   94.60 -77.00 120.00  214
  7  \w      5.00 114.00   0.50    3.00    --   94.60 -45.00 -60.00  218
  8  \w     49.00  87.00   0.50    3.00    --   94.60 -30.00-180.00   76
  9  \w      7.00  44.00   0.50    3.00    --   94.60 -30.00-180.00   74
 10  \w    154.00 183.00   0.50    3.00    --   94.60  77.00   0.00   58
 11  \w     12.00 117.00   0.50    3.00    --   94.60 -61.00 120.00  210
 12  \w    114.00 158.00   0.50    3.00    --   94.60  30.00 -90.00   88
 13  \w     85.00 183.00   0.50    3.00    --   94.60  15.00-150.00  196
;
_diffrn_measurement_device 'four-circle diffractometer'
_diffrn_measurement_device_type 'XtaLAB AFC12 (RINC): Kappa single'
_diffrn_measurement_method '\w scans'
_diffrn_radiation_type CuK\a
_diffrn_radiation_wavelength 1.54184
_diffrn_reflns_av_R_equivalents 0.0467
_diffrn_reflns_av_unetI/netI 0.0232
_diffrn_reflns_Laue_measured_fraction_full 1.000
_diffrn_reflns_Laue_measured_fraction_max 0.993
_diffrn_reflns_limit_h_max 32
_diffrn_reflns_limit_h_min -31
_diffrn_reflns_limit_k_max 31
_diffrn_reflns_limit_k_min -32
_diffrn_reflns_limit_l_max 61
_diffrn_reflns_limit_l_min -51
_diffrn_reflns_number 202082
_diffrn_reflns_point_group_measured_fraction_full 1.000
_diffrn_reflns_point_group_measured_fraction_max 0.993
_diffrn_reflns_theta_full 67.684
_diffrn_reflns_theta_max 74.007
_diffrn_reflns_theta_min 2.341
_exptl_absorpt_coefficient_mu 9.456
_exptl_absorpt_correction_T_max 1.00000
_exptl_absorpt_correction_T_min 0.57386
_exptl_absorpt_correction_type multi-scan
_exptl_absorpt_process_details
;
CrysAlisPro 1.171.39.28b (Rigaku Oxford Diffraction, 2015)
Empirical absorption correction using spherical harmonics,
 implemented in SCALE3 ABSPACK scaling algorithm.
;
_exptl_crystal_colour 'dull reddish black'
_exptl_crystal_colour_lustre dull
_exptl_crystal_colour_modifier reddish
_exptl_crystal_colour_primary black
_exptl_crystal_density_diffrn 1.468
_exptl_crystal_description block
_exptl_crystal_F_000 16209
_exptl_crystal_size_max 0.2
_exptl_crystal_size_mid 0.1
_exptl_crystal_size_min 0.1
_refine_diff_density_max 1.332
_refine_diff_density_min -1.750
_refine_diff_density_rms 0.096
_refine_ls_extinction_method none
_refine_ls_goodness_of_fit_ref 1.044
_refine_ls_hydrogen_treatment constr
_refine_ls_matrix_type full
_refine_ls_number_parameters 858
_refine_ls_number_reflns 18035
_refine_ls_number_restraints 49
_refine_ls_restrained_S_all 1.049
_refine_ls_R_factor_all 0.0623
_refine_ls_R_factor_gt 0.0552
_refine_ls_shift/su_max 0.004
_refine_ls_shift/su_mean 0.000
_refine_ls_structure_factor_coef Fsqd
_refine_ls_weighting_details 'w=1/[\s^2^(Fo^2^)+(0.0839P)^2^+91.1623P] where P=(Fo^2^+2Fc^2^)/3'
_refine_ls_weighting_scheme calc
_refine_ls_wR_factor_gt 0.1533
_refine_ls_wR_factor_ref 0.1599
_reflns_Friedel_coverage 0.000
_reflns_number_gt 15399
_reflns_number_total 18035
_reflns_threshold_expression 'I > 2\s(I)'
_cod_data_source_file c9cc10045h2.cif
_cod_data_source_block 20190429_1
_cod_depositor_comments 'Adding full bibliography for 7125878.cif.'
_cod_original_sg_symbol_H-M 'P 4/n c c'
_cod_original_formula_sum 'C349.68 H478.70 Ag18 O29.68 P8 S17'
_cod_database_code 7125878
_shelx_shelxl_version_number 2018/3
_shelx_space_group_comment
;
The symmetry employed for this shelxl refinement is uniquely defined
by the following loop, which should always be used as a source of
symmetry information in preference to the above space-group names.
They are only intended as comments.
;
_shelx_estimated_absorpt_t_max 0.451
_shelx_estimated_absorpt_t_min 0.254
_olex2_refinement_description
;
1. Fixed Uiso
 At 1.2 times of:
  All C(H) groups, All C(H,H) groups, All C(H,H,H,H) groups
 At 1.5 times of:
  All C(H,H,H) groups, All C(H,H,H,H,H,H) groups
2. Restrained distances
 C39S-C38S
 1.6 with sigma of 0.02
 C39S-C36S
 1.6 with sigma of 0.02
 C5S-C8S \\sim C5S-C12S
 with sigma of 0.02
 C10S-C8S \\sim C11S-C12S
 with sigma of 0.02
 C15S-C8S \\sim C14S-C12S
 with sigma of 0.02
 C8S-C9S \\sim C12S-C13S
 with sigma of 0.02
 C5S-C10S \\sim C5S-C11S
 with sigma of 0.04
 C5S-C15S \\sim C5S-C14S
 with sigma of 0.04
 C5S-C9S \\sim C5S-C13S
 with sigma of 0.04
 C10S-C15S \\sim C11S-C14S
 with sigma of 0.04
 C10S-C9S \\sim C11S-C13S
 with sigma of 0.04
 C15S-C9S \\sim C14S-C13S
 with sigma of 0.04
 C27S-C28S \\sim C27S-C43S
 with sigma of 0.02
 C33S-C32S \\sim C44S-C45S
 with sigma of 0.02
 C33S-C28S \\sim C44S-C43S
 with sigma of 0.02
 C32S-C31S \\sim C45S-C40S
 with sigma of 0.02
 C31S-C30S \\sim C40S-C41S
 with sigma of 0.02
 C31S-C34S \\sim C40S-C39S
 with sigma of 0.02
 C30S-C29S \\sim C41S-C42S
 with sigma of 0.02
 C29S-C28S \\sim C42S-C43S
 with sigma of 0.02
 C27S-C33S \\sim C27S-C44S
 with sigma of 0.04
 C27S-C29S \\sim C27S-C42S
 with sigma of 0.04
 C33S-C31S \\sim C44S-C40S
 with sigma of 0.04
 C33S-C29S \\sim C44S-C42S
 with sigma of 0.04
 C32S-C30S \\sim C45S-C41S
 with sigma of 0.04
 C32S-C28S \\sim C45S-C43S
 with sigma of 0.04
 C32S-C34S \\sim C45S-C39S
 with sigma of 0.04
 C31S-C29S \\sim C40S-C42S
 with sigma of 0.04
 C30S-C28S \\sim C41S-C43S
 with sigma of 0.04
 C30S-C34S \\sim C41S-C39S
 with sigma of 0.04
 C7S-C2S \\sim C7T-C2S
 with sigma of 0.02
 C7S-C6S \\sim C7T-C6T
 with sigma of 0.02
 C2S-C3S \\sim C2S-C3T
 with sigma of 0.02
 C3S-C4S \\sim C3T-C4T
 with sigma of 0.02
 C4S-C5S \\sim C4T-C5T
 with sigma of 0.02
 C5S-C6S \\sim C5T-C6T
 with sigma of 0.02
 C5S-C8S \\sim C5T-C8S
 with sigma of 0.02
 C5S-C12S \\sim C5T-C12S
 with sigma of 0.02
 C7S-C5S \\sim C7T-C5T
 with sigma of 0.04
 C2S-C4S \\sim C2S-C4T
 with sigma of 0.04
 C2S-C6S \\sim C2S-C6T
 with sigma of 0.04
 C3S-C5S \\sim C3T-C5T
 with sigma of 0.04
 C4S-C6S \\sim C4T-C6T
 with sigma of 0.04
 C4S-C8S \\sim C4T-C8S
 with sigma of 0.04
 C4S-C12S \\sim C4T-C12S
 with sigma of 0.04
 C6S-C8S \\sim C6T-C8S
 with sigma of 0.04
 C6S-C12S \\sim C6T-C12S
 with sigma of 0.04
3. Rigid bond restraints
 C12S, C6S
 with sigma for 1-2 distances of 2.5 and sigma for 1-3 distances of 2.5
4. Uiso/Uaniso restraints and constraints
Uanis(C38S) \\sim Ueq: with sigma of 0.01 and sigma for terminal atoms of 0.02
Uanis(C27S) \\sim Ueq: with sigma of 0.01 and sigma for terminal atoms of 0.02
Uanis(C27P) = Uanis(C28P) = Uanis(C29P) = Uanis(C30P) = Uanis(C25P) =
Uanis(C26P)
Uanis(C37S) = Uanis(C36S) = Uanis(C39S) = Uanis(C38S) = Uanis(C34S) =
Uanis(C35S)
5. Others
 Sof(H27C)=Sof(H27D)=Sof(H36D)=Sof(H36E)=Sof(H36F)=Sof(H37D)=Sof(H37E)=
 Sof(H37F)=Sof(C39S)=Sof(C40S)=Sof(C41S)=Sof(H41S)=Sof(C42S)=Sof(H42S)=
 Sof(C43S)=Sof(C44S)=Sof(H44S)=Sof(C45S)=Sof(H45S)=1-FVAR(1)
 Sof(H27A)=Sof(H27B)=Sof(H36A)=Sof(H36B)=Sof(H36C)=Sof(H37A)=Sof(H37B)=
 Sof(H37C)=Sof(C33S)=Sof(H33S)=Sof(C32S)=Sof(H32S)=Sof(C31S)=Sof(C30S)=
 Sof(H30S)=Sof(C29S)=Sof(H29S)=Sof(C28S)=Sof(C34S)=FVAR(1)
 Fixed Sof: C7S(0.515) H7S(0.515) C3S(0.515) H3S(0.515) C4S(0.515) H4S(0.515)
 C5S(0.515) C6S(0.515) H6S(0.515) C8S(0.515) C9S(0.515) H9SA(0.515) H9SB(0.515)
 H9SC(0.515) C10S(0.515) H10A(0.515) H10B(0.515) H10C(0.515) C15S(0.515)
 H15A(0.515) H15B(0.515) H15C(0.515) C35S(0.45788) H35A(0.45788) H35B(0.45788)
 H35C(0.45788) C11S(0.485) H11A(0.485) H11B(0.485) H11C(0.485) C12S(0.485)
 C13S(0.485) H13A(0.485) H13B(0.485) H13C(0.485) C14S(0.485) H14A(0.485)
 H14B(0.485) H14C(0.485) C38S(0.54212) H38A(0.54212) H38B(0.54212)
 H38C(0.54212) C5T(0.485) C6T(0.485) H6T(0.485) C7T(0.485) H7T(0.485)
 C3T(0.485) H3T(0.485) C4T(0.485) H4T(0.485)
6.a Secondary CH2 refined with riding coordinates:
 C1S(H1SA,H1SB), C16S(H16A,H16B), C27S(H27A,H27B), C27S(H27C,H27D), C46S(H46A,
 H46B)
6.b Aromatic/amide H refined with riding coordinates:
 C2P(H2P), C3P(H3P), C4P(H4P), C5P(H5P), C6P(H6P), C7S(H7S), C3S(H3S),
 C4S(H4S), C6S(H6S), C8P(H8P), C9P(H9P), C10P(H10P), C11P(H11P), C12P(H12P),
 C14P(H14P), C15P(H15P), C16P(H16P), C17P(H17P), C18P(H18P), C18S(H18S),
 C19S(H19S), C21S(H21S), C22S(H22S), C20P(H20P), C21P(H21P), C22P(H22P),
 C23P(H23P), C24P(H24P), C28P(H28P), C29P(H29P), C30P(H30P), C26P(H26P),
 C27P(H27P), C36P(H36P), C35P(H35P), C34P(H34P), C33P(H33P), C32P(H32P),
 C49S(H49S), C48S(H48S), C52S(H52S), C51S(H51S), C33S(H33S), C32S(H32S),
 C30S(H30S), C29S(H29S), C41S(H41S), C42S(H42S), C44S(H44S), C45S(H45S),
 C6T(H6T), C7T(H7T), C3T(H3T), C4T(H4T)
6.c Fitted hexagon refined as free rotating group:
 C7S(C2S,C3S,C4S,C5S,C6S), C18S(C19S,C20S,C21S,C22S,C17S), C28P(C29P,C30P,C25P,
 C26P,C27P), C31P(C36P,C35P,C34P,C33P,C32P), C50S(C49S,C48S,C47S,C52S,C51S),
 C33S(C32S,C31S,C30S,C29S,C28S)
6.d Idealised Me refined as rotating group:
 C24S(H24A,H24B,H24C), C25S(H25A,H25B,H25C), C26S(H26A,H26B,H26C), C36S(H36A,
 H36B,H36C), C36S(H36D,H36E,H36F), C37S(H37A,H37B,H37C), C37S(H37D,H37E,H37F),
 C54S(H54A,H54B,H54C), C55S(H55A,H55B,H55C), C56S(H56A,H56B,H56C), C9S(H9SA,
 H9SB,H9SC), C10S(H10A,H10B,H10C), C15S(H15A,H15B,H15C), C35S(H35A,H35B,H35C),
 C11S(H11A,H11B,H11C), C13S(H13A,H13B,H13C), C14S(H14A,H14B,H14C), C38S(H38A,
 H38B,H38C)
;
_smtbx_masks_void_probe_radius 1.2
_smtbx_masks_void_truncation_radius 1.2
_olex2_submission_special_instructions 'No special instructions were received'
_oxdiff_exptl_absorpt_empirical_details
;
Empirical correction (ABSPACK) includes:
- Absorption correction using spherical harmonics
- Frame scaling
;

loop_
_space_group_symop_operation_xyz
'x, y, z'
'-y+1/2, x, z'
'-x+1/2, -y+1/2, z'
'y, -x+1/2, z'
'x+1/2, -y, -z+1/2'
'-x, y+1/2, -z+1/2'
'y+1/2, x+1/2, -z+1/2'
'-y, -x, -z+1/2'
'-x, -y, -z'
'y-1/2, -x, -z'
'x-1/2, y-1/2, -z'
'-y, x-1/2, -z'
'-x-1/2, y, z-1/2'
'x, -y-1/2, z-1/2'
'-y-1/2, -x-1/2, z-1/2'
'y, x, z-1/2'

loop_
_atom_site_label
_atom_site_type_symbol
_atom_site_fract_x
_atom_site_fract_y
_atom_site_fract_z
_atom_site_U_iso_or_equiv
_atom_site_adp_type
_atom_site_occupancy
_atom_site_site_symmetry_order
_atom_site_calc_flag
_atom_site_refinement_flags_posn
_atom_site_refinement_flags_adp
_atom_site_refinement_flags_occupancy
_atom_site_disorder_assembly
_atom_site_disorder_group
Ag1C Ag 0.17696(2) 0.19544(2) 0.12388(2) 0.05312(11) Uani 1 1 d . . . . .
Ag1M Ag 0.250000 0.250000 0.03282(2) 0.04048(14) Uani 1 4 d S T P . .
Ag1P Ag 0.11156(2) 0.14996(2) 0.06465(2) 0.06803(14) Uani 1 1 d . . . . .
Ag2C Ag 0.23566(2) 0.16283(2) 0.07631(2) 0.04757(10) Uani 1 1 d . . . . .
Ag2M Ag 0.250000 0.250000 0.16688(2) 0.04966(16) Uani 1 4 d S T P . .
Ag2P Ag 0.22152(2) 0.07908(2) 0.13742(2) 0.07459(15) Uani 1 1 d . . . . .
S0 S 0.250000 0.250000 0.10106(5) 0.0437(5) Uani 1 4 d S T P . .
S1T S 0.18812(5) 0.17606(5) 0.03325(2) 0.0489(3) Uani 1 1 d . . . . .
S2T S 0.14482(5) 0.11142(6) 0.11135(2) 0.0594(3) Uani 1 1 d . . . . .
S3 S 0.27249(5) 0.08117(5) 0.09024(2) 0.0511(3) Uani 1 1 d . . . . .
S3T S 0.15459(6) 0.24038(5) 0.16647(2) 0.0603(3) Uani 1 1 d . . . . .
P1 P 0.22663(8) 0.00112(7) 0.16292(3) 0.0773(5) Uani 1 1 d . . . . .
P5 P 0.05894(5) 0.09197(5) 0.03925(2) 0.0541(3) Uani 1 1 d . . . . .
C1P C 0.0026(2) 0.0681(2) 0.05571(10) 0.0592(13) Uani 1 1 d . . . . .
C1S C 0.1342(2) 0.1897(2) 0.18867(9) 0.0558(12) Uani 1 1 d . . . . .
H1SA H 0.102391 0.175779 0.181724 0.067 Uiso 1 1 calc R U . . .
H1SB H 0.159519 0.162631 0.188106 0.067 Uiso 1 1 calc R U . . .
C2P C -0.0135(2) 0.0189(2) 0.05328(10) 0.0588(13) Uani 1 1 d . . . . .
H2P H 0.004613 -0.003703 0.042247 0.071 Uiso 1 1 calc R U . . .
C3P C -0.0558(2) 0.0024(3) 0.06687(10) 0.0686(16) Uani 1 1 d . . . . .
H3P H -0.065890 -0.031647 0.065575 0.082 Uiso 1 1 calc R U . . .
C4P C -0.0828(3) 0.0351(3) 0.08206(13) 0.082(2) Uani 1 1 d . . . . .
H4P H -0.112084 0.023925 0.091078 0.099 Uiso 1 1 calc R U . . .
C5P C -0.0676(3) 0.0848(3) 0.08434(15) 0.091(2) Uani 1 1 d . . . . .
H5P H -0.086533 0.107381 0.094938 0.109 Uiso 1 1 calc R U . . .
C6P C -0.0250(3) 0.1015(3) 0.07130(13) 0.0766(18) Uani 1 1 d . . . . .
H6P H -0.014677 0.135411 0.072954 0.092 Uiso 1 1 calc R U . . .
C7P C 0.03608(19) 0.11413(19) 0.00723(9) 0.0507(11) Uani 1 1 d . . . . .
C7S C 0.1501(3) 0.2422(3) 0.23226(16) 0.077(8) Uani 0.515 1 d DG . P A 1
H7S H 0.176975 0.260596 0.224656 0.093 Uiso 0.515 1 calc R U P A 1
C2S C 0.1264(2) 0.20501(19) 0.21748(8) 0.0600(14) Uani 1 1 d DG . . . .
C3S C 0.0871(4) 0.1780(4) 0.22861(17) 0.089(7) Uani 0.515 1 d DG . P A 1
H3S H 0.070848 0.152636 0.218503 0.106 Uiso 0.515 1 calc R U P A 1
C4S C 0.0714(5) 0.1882(5) 0.25451(19) 0.099(7) Uani 0.515 1 d DG . P A 1
H4S H 0.044544 0.169739 0.262119 0.119 Uiso 0.515 1 calc R U P A 1
C5S C 0.0951(4) 0.2253(5) 0.26930(11) 0.067(3) Uani 0.515 1 d DG . P A 1
C6S C 0.1345(4) 0.2523(4) 0.25817(16) 0.061(3) Uani 0.515 1 d DG . P A 1
H6S H 0.150670 0.277700 0.268273 0.074 Uiso 0.515 1 calc R U P A 1
C8P C -0.0072(2) 0.0953(2) -0.00480(11) 0.0596(13) Uani 1 1 d . . . . .
H8P H -0.026616 0.070539 0.004100 0.072 Uiso 1 1 calc R U . . .
C9P C -0.0220(2) 0.1125(3) -0.02969(12) 0.0696(16) Uani 1 1 d . . . . .
H9P H -0.050906 0.098805 -0.038009 0.083 Uiso 1 1 calc R U . . .
C10P C 0.0048(2) 0.1494(3) -0.04238(12) 0.0689(16) Uani 1 1 d . . . . .
H10P H -0.005730 0.161415 -0.059326 0.083 Uiso 1 1 calc R U . . .
C11P C 0.0474(2) 0.1692(2) -0.03049(11) 0.0595(13) Uani 1 1 d . . . . .
H11P H 0.065592 0.195029 -0.039193 0.071 Uiso 1 1 calc R U . . .
C12P C 0.0636(2) 0.1512(2) -0.00580(10) 0.0538(12) Uani 1 1 d . . . . .
H12P H 0.093190 0.164245 0.002115 0.065 Uiso 1 1 calc R U . . .
C13P C 0.0928(2) 0.0350(2) 0.03053(10) 0.0534(12) Uani 1 1 d . . . . .
C14P C 0.1003(2) 0.0190(2) 0.00441(10) 0.0568(12) Uani 1 1 d . . . . .
H14P H 0.085996 0.037572 -0.009884 0.068 Uiso 1 1 calc R U . . .
C15P C 0.1281(2) -0.0232(2) -0.00110(12) 0.0639(14) Uani 1 1 d . . . . .
H15P H 0.133042 -0.033481 -0.019063 0.077 Uiso 1 1 calc R U . . .
C16P C 0.1488(2) -0.0505(2) 0.01947(14) 0.0713(16) Uani 1 1 d . . . . .
H16P H 0.168207 -0.079565 0.015761 0.086 Uiso 1 1 calc R U . . .
C16S C 0.0842(2) 0.1113(3) 0.12964(12) 0.0699(16) Uani 1 1 d . . . . .
H16A H 0.086827 0.133963 0.145241 0.084 Uiso 1 1 calc R U . . .
H16B H 0.057670 0.124682 0.117783 0.084 Uiso 1 1 calc R U . . .
C17P C 0.1410(2) -0.0351(3) 0.04600(13) 0.0738(17) Uani 1 1 d . . . . .
H17P H 0.154821 -0.054025 0.060277 0.089 Uiso 1 1 calc R U . . .
C18P C 0.1139(2) 0.0069(2) 0.05130(11) 0.0642(14) Uani 1 1 d . . . . .
H18P H 0.109178 0.017198 0.069268 0.077 Uiso 1 1 calc R U . . .
C18S C 0.07902(18) 0.04480(16) 0.16528(6) 0.080(2) Uani 1 1 d G . . . .
H18S H 0.096763 0.066595 0.176915 0.096 Uiso 1 1 calc R U . . .
C19S C 0.0631(2) -0.00177(18) 0.17434(6) 0.090(2) Uani 1 1 d G . . . .
H19S H 0.069958 -0.011802 0.192168 0.108 Uiso 1 1 calc R U . . .
C20S C 0.0371(2) -0.03366(14) 0.15733(8) 0.091(2) Uani 1 1 d G . . . .
C21S C 0.0271(2) -0.01899(16) 0.13125(7) 0.094(3) Uani 1 1 d G . . . .
H21S H 0.009335 -0.040783 0.119616 0.112 Uiso 1 1 calc R U . . .
C22S C 0.04300(19) 0.02758(17) 0.12219(6) 0.085(2) Uani 1 1 d G . . . .
H22S H 0.036139 0.037613 0.104363 0.102 Uiso 1 1 calc R U . . .
C17S C 0.06897(18) 0.05948(14) 0.13920(7) 0.0706(17) Uani 1 1 d G . . . .
C19P C 0.2007(4) -0.0537(3) 0.14635(13) 0.096(3) Uani 1 1 d . . . . .
C20P C 0.2211(5) -0.1016(4) 0.1496(2) 0.122(3) Uani 1 1 d . . . . .
H20P H 0.249080 -0.107284 0.160915 0.147 Uiso 1 1 calc R U . . .
C21P C 0.1981(6) -0.1417(4) 0.1352(3) 0.145(5) Uani 1 1 d . . . . .
H21P H 0.210935 -0.174825 0.136720 0.173 Uiso 1 1 calc R U . . .
C22P C 0.1572(5) -0.1324(6) 0.1189(2) 0.138(5) Uani 1 1 d . . . . .
H22P H 0.142019 -0.159398 0.109620 0.165 Uiso 1 1 calc R U . . .
C23P C 0.1387(4) -0.0864(5) 0.11601(16) 0.119(4) Uani 1 1 d . . . . .
H23P H 0.110885 -0.081245 0.104468 0.143 Uiso 1 1 calc R U . . .
C23S C 0.0177(4) -0.0853(4) 0.16791(15) 0.115(3) Uani 1 1 d . . . . .
C24P C 0.1590(3) -0.0461(3) 0.12944(13) 0.095(3) Uani 1 1 d . . . . .
H24P H 0.145082 -0.013547 0.127352 0.114 Uiso 1 1 calc R U . . .
C24S C -0.0317(4) -0.0760(4) 0.18234(19) 0.148(5) Uani 1 1 d . . . . .
H24A H -0.025994 -0.053700 0.197560 0.222 Uiso 1 1 calc R U . . .
H24B H -0.045269 -0.107983 0.188711 0.222 Uiso 1 1 calc R U . . .
H24C H -0.055582 -0.060483 0.170012 0.222 Uiso 1 1 calc R U . . .
C25S C 0.0086(4) -0.1235(4) 0.14510(18) 0.130(4) Uani 1 1 d . . . . .
H25A H -0.018958 -0.111798 0.133801 0.195 Uiso 1 1 calc R U . . .
H25B H -0.000058 -0.156174 0.152773 0.195 Uiso 1 1 calc R U . . .
H25C H 0.039081 -0.126780 0.134329 0.195 Uiso 1 1 calc R U . . .
C26S C 0.0558(5) -0.1079(4) 0.1872(2) 0.163(6) Uani 1 1 d . . . . .
H26A H 0.087219 -0.114542 0.177686 0.245 Uiso 1 1 calc R U . . .
H26B H 0.042617 -0.139287 0.194473 0.245 Uiso 1 1 calc R U . . .
H26C H 0.062118 -0.084295 0.201808 0.245 Uiso 1 1 calc R U . . .
C27S C 0.2331(3) 0.0395(3) 0.07015(18) 0.102(3) Uani 1 1 d D U . . .
H27A H 0.202553 0.032202 0.080681 0.122 Uiso 0.510(8) 1 calc R U P B 1
H27B H 0.222292 0.058495 0.054186 0.122 Uiso 0.510(8) 1 calc R U P B 1
H27C H 0.202634 0.030210 0.080297 0.122 Uiso 0.490(8) 1 calc R U P B 2
H27D H 0.222597 0.056698 0.053563 0.122 Uiso 0.490(8) 1 calc R U P B 2
C28P C 0.3893(2) -0.0428(3) 0.18229(13) 0.1358(16) Uani 1 1 d G . . . .
H28P H 0.423077 -0.051752 0.185975 0.163 Uiso 1 1 calc R U . . .
C29P C 0.3741(2) -0.0349(3) 0.15610(11) 0.1358(16) Uani 1 1 d G . . . .
H29P H 0.397355 -0.038442 0.141886 0.163 Uiso 1 1 calc R U . . .
C30P C 0.3247(3) -0.0218(3) 0.15070(10) 0.1358(16) Uani 1 1 d G . . . .
H30P H 0.314252 -0.016375 0.132800 0.163 Uiso 1 1 calc R U . . .
C25P C 0.2906(2) -0.0166(3) 0.17149(13) 0.1358(16) Uani 1 1 d G . . . .
C26P C 0.3059(2) -0.0245(3) 0.19768(11) 0.1358(16) Uani 1 1 d G . . . .
H26P H 0.282590 -0.020928 0.211891 0.163 Uiso 1 1 calc R U . . .
C27P C 0.3553(3) -0.0376(3) 0.20308(10) 0.1358(16) Uani 1 1 d G . . . .
H27P H 0.365693 -0.042995 0.220978 0.163 Uiso 1 1 calc R U . . .
C31P C 0.19441(19) 0.00198(17) 0.19516(6) 0.082(2) Uani 1 1 d G . . . .
C36P C 0.18733(19) 0.04816(15) 0.20741(8) 0.081(2) Uani 1 1 d G . . . .
H36P H 0.199154 0.077841 0.199065 0.097 Uiso 1 1 calc R U . . .
C35P C 0.1629(2) 0.05090(19) 0.23189(8) 0.107(3) Uani 1 1 d G . . . .
H35P H 0.158090 0.082464 0.240260 0.128 Uiso 1 1 calc R U . . .
C34P C 0.1456(2) 0.0075(3) 0.24410(7) 0.129(4) Uani 1 1 d G . . . .
H34P H 0.128957 0.009352 0.260827 0.155 Uiso 1 1 calc R U . . .
C33P C 0.1527(3) -0.0387(2) 0.23185(9) 0.132(4) Uani 1 1 d G . . . .
H33P H 0.140888 -0.068385 0.240199 0.158 Uiso 1 1 calc R U . . .
C32P C 0.1771(2) -0.04145(15) 0.20738(8) 0.110(3) Uani 1 1 d G . . . .
H32P H 0.181952 -0.073010 0.199004 0.132 Uiso 1 1 calc R U . . .
C36S C 0.2743(3) -0.1859(3) 0.0306(2) 0.118(2) Uani 1 1 d D . . . .
H36A H 0.288801 -0.217685 0.024586 0.178 Uiso 0.510(8) 1 calc R U P B 1
H36B H 0.240641 -0.182112 0.022978 0.178 Uiso 0.510(8) 1 calc R U P B 1
H36C H 0.272173 -0.185623 0.050084 0.178 Uiso 0.510(8) 1 calc R U P B 1
H36D H 0.247419 -0.206219 0.038327 0.178 Uiso 0.490(8) 1 calc R U P B 2
H36E H 0.294051 -0.206467 0.018251 0.178 Uiso 0.490(8) 1 calc R U P B 2
H36F H 0.259661 -0.157599 0.020813 0.178 Uiso 0.490(8) 1 calc R U P B 2
C37S C 0.3610(3) -0.1602(3) 0.0377(2) 0.118(2) Uani 1 1 d . . . . .
H37A H 0.352056 -0.171952 0.055603 0.178 Uiso 0.510(8) 1 calc R U P B 1
H37B H 0.383938 -0.131682 0.039128 0.178 Uiso 0.510(8) 1 calc R U P B 1
H37C H 0.377320 -0.187357 0.027819 0.178 Uiso 0.510(8) 1 calc R U P B 1
H37D H 0.359608 -0.186017 0.023801 0.178 Uiso 0.490(8) 1 calc R U P B 2
H37E H 0.390764 -0.165395 0.048784 0.178 Uiso 0.490(8) 1 calc R U P B 2
H37F H 0.362644 -0.127051 0.029330 0.178 Uiso 0.490(8) 1 calc R U P B 2
C46S C 0.20922(19) 0.12543(18) 0.01076(9) 0.0473(10) Uani 1 1 d . . . . .
H46A H 0.246217 0.123389 0.011545 0.057 Uiso 1 1 calc R U . . .
H46B H 0.195699 0.093210 0.017382 0.057 Uiso 1 1 calc R U . . .
C50S C 0.16376(13) 0.14057(11) -0.07143(4) 0.0501(11) Uani 1 1 d G . . . .
C49S C 0.17224(13) 0.18341(9) -0.05631(5) 0.0481(10) Uani 1 1 d G . . . .
H49S H 0.167927 0.215564 -0.064103 0.058 Uiso 1 1 calc R U . . .
C48S C 0.18703(12) 0.17919(9) -0.02980(5) 0.0445(10) Uani 1 1 d G . . . .
H48S H 0.192827 0.208471 -0.019476 0.053 Uiso 1 1 calc R U . . .
C47S C 0.19334(12) 0.13214(11) -0.01841(4) 0.0436(10) Uani 1 1 d G . . . .
C52S C 0.18486(13) 0.08930(8) -0.03352(5) 0.0500(11) Uani 1 1 d G . . . .
H52S H 0.189179 0.057141 -0.025727 0.060 Uiso 1 1 calc R U . . .
C51S C 0.17007(14) 0.09351(9) -0.06003(5) 0.0560(13) Uani 1 1 d G . . . .
H51S H 0.164279 0.064233 -0.070355 0.067 Uiso 1 1 calc R U . . .
C53S C 0.1457(2) 0.1468(2) -0.10082(9) 0.0572(13) Uani 1 1 d . . . . .
C54S C 0.1334(3) 0.0966(3) -0.11398(11) 0.083(2) Uani 1 1 d . . . . .
H54A H 0.163307 0.075386 -0.114011 0.124 Uiso 1 1 calc R U . . .
H54B H 0.122371 0.102378 -0.132391 0.124 Uiso 1 1 calc R U . . .
H54C H 0.106581 0.079998 -0.103974 0.124 Uiso 1 1 calc R U . . .
C55S C 0.1874(2) 0.1709(3) -0.11746(10) 0.0670(16) Uani 1 1 d . . . . .
H55A H 0.197168 0.202860 -0.109333 0.101 Uiso 1 1 calc R U . . .
H55B H 0.175209 0.176913 -0.135648 0.101 Uiso 1 1 calc R U . . .
H55C H 0.216382 0.148481 -0.118052 0.101 Uiso 1 1 calc R U . . .
C56S C 0.0986(2) 0.1809(3) -0.10165(10) 0.0695(16) Uani 1 1 d . . . . .
H56A H 0.071117 0.164719 -0.091976 0.104 Uiso 1 1 calc R U . . .
H56B H 0.088639 0.186475 -0.120242 0.104 Uiso 1 1 calc R U . . .
H56C H 0.106342 0.213171 -0.093239 0.104 Uiso 1 1 calc R U . . .
C8S C 0.0787(5) 0.2397(6) 0.2990(2) 0.081(4) Uani 0.515 1 d D . P A 1
C9S C 0.0208(5) 0.2540(6) 0.2979(3) 0.091(4) Uani 0.515 1 d D . P A 1
H9SA H 0.017178 0.289196 0.292681 0.136 Uiso 0.515 1 calc R U P A 1
H9SB H 0.005749 0.249011 0.315592 0.136 Uiso 0.515 1 calc R U P A 1
H9SC H 0.003705 0.232645 0.284878 0.136 Uiso 0.515 1 calc R U P A 1
C10S C 0.0825(10) 0.1925(10) 0.3157(5) 0.119(12) Uani 0.515 1 d D . P A 1
H10A H 0.053589 0.170892 0.312084 0.179 Uiso 0.515 1 calc R U P A 1
H10B H 0.082889 0.201455 0.334701 0.179 Uiso 0.515 1 calc R U P A 1
H10C H 0.113401 0.174603 0.311218 0.179 Uiso 0.515 1 calc R U P A 1
C15S C 0.1070(10) 0.2835(9) 0.3103(4) 0.133(12) Uani 0.515 1 d D . P A 1
H15A H 0.143031 0.278376 0.307586 0.199 Uiso 0.515 1 calc R U P A 1
H15B H 0.100000 0.286449 0.329409 0.199 Uiso 0.515 1 calc R U P A 1
H15C H 0.096538 0.314254 0.301167 0.199 Uiso 0.515 1 calc R U P A 1
C33S C 0.2563(4) -0.0543(3) 0.07452(12) 0.054(3) Uani 0.510(8) 1 d DG . P B 1
H33S H 0.245856 -0.056027 0.092631 0.065 Uiso 0.510(8) 1 calc R U P B 1
C32S C 0.2742(3) -0.0969(2) 0.06174(15) 0.058(3) Uani 0.510(8) 1 d DG . P B 1
H32S H 0.275997 -0.127767 0.071125 0.069 Uiso 0.510(8) 1 calc R U P B 1
C31S C 0.2894(3) -0.0943(2) 0.03524(15) 0.049(3) Uani 0.510(8) 1 d DG . P B 1
C30S C 0.2867(3) -0.0492(3) 0.02151(11) 0.049(2) Uani 0.510(8) 1 d DG . P B 1
H30S H 0.297061 -0.047422 0.003400 0.058 Uiso 0.510(8) 1 calc R U P B 1
C29S C 0.2688(4) -0.0066(2) 0.03429(14) 0.048(3) Uani 0.510(8) 1 d DG . P B 1
H29S H 0.266921 0.024319 0.024905 0.057 Uiso 0.510(8) 1 calc R U P B 1
C28S C 0.2536(4) -0.0091(3) 0.06079(15) 0.046(4) Uani 0.510(8) 1 d DG . P B 1
C34S C 0.3078(7) -0.1420(6) 0.0211(5) 0.118(2) Uani 0.510(8) 1 d D . P B 1
C35S C 0.3150(8) -0.1347(7) -0.0095(5) 0.118(2) Uani 0.4579 1 d . . P B 1
H35A H 0.319972 -0.167403 -0.017963 0.178 Uiso 0.4579 1 calc R U P B 1
H35B H 0.344408 -0.113566 -0.012676 0.178 Uiso 0.4579 1 calc R U P B 1
H35C H 0.285219 -0.118588 -0.016988 0.178 Uiso 0.4579 1 calc R U P B 1
C11S C 0.0959(11) 0.2118(9) 0.3189(5) 0.082(7) Uani 0.485 1 d D . P A 2
H11A H 0.060906 0.211962 0.312979 0.123 Uiso 0.485 1 calc R U P A 2
H11B H 0.097715 0.222782 0.337526 0.123 Uiso 0.485 1 calc R U P A 2
H11C H 0.109505 0.177830 0.317344 0.123 Uiso 0.485 1 calc R U P A 2
C12S C 0.1263(5) 0.2473(5) 0.30147(19) 0.059(3) Uani 0.485 1 d D . P A 2
C13S C 0.0983(11) 0.3000(8) 0.3022(4) 0.093(7) Uani 0.485 1 d D . P A 2
H13A H 0.118974 0.325338 0.293391 0.140 Uiso 0.485 1 calc R U P A 2
H13B H 0.092529 0.309821 0.320843 0.140 Uiso 0.485 1 calc R U P A 2
H13C H 0.066067 0.297156 0.292983 0.140 Uiso 0.485 1 calc R U P A 2
C14S C 0.1783(5) 0.2531(5) 0.31281(18) 0.067(3) Uani 0.485 1 d D . P A 2
H14A H 0.197665 0.222561 0.309363 0.101 Uiso 0.485 1 calc R U P A 2
H14B H 0.176171 0.258759 0.332107 0.101 Uiso 0.485 1 calc R U P A 2
H14C H 0.194952 0.281704 0.304342 0.101 Uiso 0.485 1 calc R U P A 2
C38S C 0.3132(7) -0.1923(6) 0.0842(4) 0.118(2) Uani 0.5421 1 d D U P B 2
H38A H 0.281996 -0.185410 0.093804 0.178 Uiso 0.5421 1 calc R U P B 2
H38B H 0.341698 -0.180300 0.094803 0.178 Uiso 0.5421 1 calc R U P B 2
H38C H 0.316515 -0.228426 0.081284 0.178 Uiso 0.5421 1 calc R U P B 2
C39S C 0.3125(6) -0.1636(5) 0.0557(4) 0.118(2) Uani 0.490(8) 1 d D . P B 2
C40S C 0.2986(5) -0.1078(4) 0.0589(2) 0.063(4) Uani 0.490(8) 1 d D . P B 2
C41S C 0.2986(6) -0.0754(5) 0.0368(3) 0.078(6) Uani 0.490(8) 1 d D . P B 2
H41S H 0.310712 -0.086899 0.020080 0.093 Uiso 0.490(8) 1 calc R U P B 2
C42S C 0.2809(6) -0.0264(5) 0.0394(2) 0.066(4) Uani 0.490(8) 1 d D . P B 2
H42S H 0.281216 -0.005322 0.024113 0.079 Uiso 0.490(8) 1 calc R U P B 2
C43S C 0.2629(9) -0.0069(5) 0.0634(3) 0.070(6) Uani 0.490(8) 1 d D . P B 2
C44S C 0.2645(5) -0.0397(4) 0.0851(2) 0.058(3) Uani 0.490(8) 1 d D . P B 2
H44S H 0.253974 -0.027612 0.102005 0.070 Uiso 0.490(8) 1 calc R U P B 2
C45S C 0.2805(4) -0.0890(4) 0.0833(2) 0.058(3) Uani 0.490(8) 1 d D . P B 2
H45S H 0.279362 -0.110125 0.098534 0.070 Uiso 0.490(8) 1 calc R U P B 2
C5T C 0.1276(5) 0.2321(4) 0.27260(19) 0.052(3) Uani 0.485 1 d D . P A 2
C6T C 0.1608(5) 0.2542(5) 0.2548(2) 0.057(3) Uani 0.485 1 d D . P A 2
H6T H 0.184934 0.277732 0.260935 0.069 Uiso 0.485 1 calc R U P A 2
C7T C 0.1584(8) 0.2416(6) 0.2275(3) 0.064(5) Uani 0.485 1 d D . P A 2
H7T H 0.179695 0.258788 0.215394 0.076 Uiso 0.485 1 calc R U P A 2
C3T C 0.0961(8) 0.1829(7) 0.2357(3) 0.075(5) Uani 0.485 1 d D . P A 2
H3T H 0.073849 0.157521 0.229619 0.090 Uiso 0.485 1 calc R U P A 2
C4T C 0.0954(7) 0.1944(6) 0.2621(2) 0.077(5) Uani 0.485 1 d D . P A 2
H4T H 0.073080 0.177221 0.273642 0.092 Uiso 0.485 1 calc R U P A 2

loop_
_atom_site_aniso_label
_atom_site_aniso_U_11
_atom_site_aniso_U_22
_atom_site_aniso_U_33
_atom_site_aniso_U_23
_atom_site_aniso_U_13
_atom_site_aniso_U_12
Ag1C 0.0547(2) 0.0751(2) 0.02952(16) -0.00028(14) -0.00400(13) -0.00197(17)
Ag1M 0.0442(2) 0.0442(2) 0.0330(3) 0.000 0.000 0.000
Ag1P 0.0763(3) 0.0871(3) 0.0407(2) -0.01762(18) 0.01241(17) -0.0260(2)
Ag2C 0.0542(2) 0.0564(2) 0.03216(16) 0.00343(13) 0.00156(13) -0.00365(15)
Ag2M 0.0542(2) 0.0542(2) 0.0406(3) 0.000 0.000 0.000
Ag2P 0.0889(3) 0.0854(3) 0.0495(2) 0.0203(2) -0.0114(2) -0.0280(2)
S0 0.0410(6) 0.0410(6) 0.0492(12) 0.000 0.000 0.000
S1T 0.0527(6) 0.0622(7) 0.0317(5) -0.0092(5) -0.0019(4) 0.0082(5)
S2T 0.0666(8) 0.0785(9) 0.0330(5) 0.0018(5) 0.0020(5) -0.0174(7)
S3 0.0589(7) 0.0549(7) 0.0395(6) -0.0067(5) -0.0090(5) 0.0018(5)
S3T 0.0878(10) 0.0558(7) 0.0372(6) 0.0096(5) 0.0138(6) 0.0077(6)
P1 0.1102(13) 0.0813(11) 0.0403(7) 0.0168(7) -0.0138(8) -0.0251(10)
P5 0.0628(8) 0.0651(8) 0.0345(6) -0.0058(5) 0.0036(5) -0.0116(6)
C1P 0.070(3) 0.073(3) 0.035(2) -0.001(2) 0.004(2) -0.010(3)
C1S 0.075(3) 0.060(3) 0.032(2) 0.001(2) 0.007(2) 0.000(3)
C2P 0.067(3) 0.076(4) 0.034(2) -0.001(2) 0.002(2) -0.017(3)
C3P 0.081(4) 0.084(4) 0.040(3) 0.002(3) 0.001(3) -0.025(3)
C4P 0.082(4) 0.103(5) 0.062(4) 0.002(4) 0.017(3) -0.025(4)
C5P 0.095(5) 0.098(5) 0.081(5) -0.007(4) 0.036(4) -0.015(4)
C6P 0.087(4) 0.073(4) 0.070(4) -0.011(3) 0.028(3) -0.015(3)
C7P 0.059(3) 0.058(3) 0.036(2) -0.004(2) 0.005(2) -0.004(2)
C7S 0.127(18) 0.055(11) 0.050(10) 0.004(7) -0.009(10) 0.007(10)
C2S 0.093(4) 0.056(3) 0.031(2) 0.004(2) 0.003(2) 0.007(3)
C3S 0.152(18) 0.086(10) 0.028(8) -0.017(7) 0.025(9) -0.020(11)
C4S 0.16(2) 0.098(12) 0.042(9) -0.015(8) 0.012(10) -0.021(12)
C5S 0.076(9) 0.087(10) 0.036(6) -0.002(6) 0.002(6) 0.003(8)
C6S 0.065(8) 0.077(8) 0.043(7) -0.015(6) 0.012(6) 0.016(7)
C8P 0.057(3) 0.066(3) 0.056(3) 0.009(3) -0.001(2) -0.013(2)
C9P 0.059(3) 0.088(4) 0.062(3) 0.017(3) -0.006(3) -0.011(3)
C10P 0.054(3) 0.090(4) 0.062(3) 0.025(3) 0.000(3) -0.004(3)
C11P 0.062(3) 0.066(3) 0.050(3) 0.010(2) 0.011(2) -0.003(3)
C12P 0.056(3) 0.058(3) 0.047(3) -0.007(2) 0.008(2) -0.006(2)
C13P 0.055(3) 0.065(3) 0.041(2) 0.005(2) -0.003(2) -0.009(2)
C14P 0.071(3) 0.061(3) 0.038(2) 0.002(2) -0.001(2) -0.007(3)
C15P 0.070(4) 0.070(4) 0.051(3) -0.001(3) 0.004(3) -0.002(3)
C16P 0.061(3) 0.068(4) 0.085(4) 0.009(3) 0.005(3) 0.000(3)
C16S 0.068(4) 0.090(4) 0.052(3) 0.007(3) 0.006(3) -0.020(3)
C17P 0.069(4) 0.088(5) 0.064(4) 0.015(3) -0.012(3) -0.005(3)
C18P 0.069(4) 0.082(4) 0.041(3) 0.009(3) -0.005(2) -0.005(3)
C18S 0.100(5) 0.109(5) 0.032(2) 0.007(3) -0.014(3) -0.036(4)
C19S 0.116(6) 0.123(6) 0.032(3) 0.019(3) -0.006(3) -0.040(5)
C20S 0.103(5) 0.116(6) 0.055(3) 0.025(4) -0.011(3) -0.055(5)
C21S 0.115(6) 0.114(6) 0.051(3) 0.012(4) -0.020(4) -0.057(5)
C22S 0.106(5) 0.112(5) 0.036(3) 0.021(3) -0.013(3) -0.048(4)
C17S 0.078(4) 0.096(5) 0.038(3) 0.010(3) 0.002(2) -0.032(3)
C19P 0.146(7) 0.088(5) 0.052(3) 0.009(3) 0.008(4) -0.035(5)
C20P 0.162(10) 0.096(6) 0.109(7) 0.000(5) 0.014(7) -0.035(6)
C21P 0.190(13) 0.089(7) 0.155(11) -0.025(7) 0.048(10) -0.034(8)
C22P 0.164(11) 0.147(11) 0.102(8) -0.043(8) 0.034(7) -0.073(10)
C23P 0.155(9) 0.147(9) 0.056(4) -0.014(5) 0.011(5) -0.073(8)
C23S 0.140(8) 0.139(8) 0.065(4) 0.032(5) -0.017(5) -0.081(6)
C24P 0.116(6) 0.117(6) 0.053(3) 0.007(4) -0.004(4) -0.050(5)
C24S 0.187(11) 0.175(10) 0.083(6) 0.016(6) 0.026(7) -0.107(9)
C25S 0.171(10) 0.129(8) 0.090(6) 0.024(5) -0.012(6) -0.087(7)
C26S 0.215(13) 0.145(9) 0.128(8) 0.077(7) -0.061(9) -0.099(9)
C27S 0.120(5) 0.074(4) 0.111(5) -0.035(4) -0.066(4) 0.023(4)
C28P 0.136(4) 0.178(4) 0.094(3) 0.037(3) -0.020(2) 0.025(3)
C29P 0.136(4) 0.178(4) 0.094(3) 0.037(3) -0.020(2) 0.025(3)
C30P 0.136(4) 0.178(4) 0.094(3) 0.037(3) -0.020(2) 0.025(3)
C25P 0.136(4) 0.178(4) 0.094(3) 0.037(3) -0.020(2) 0.025(3)
C26P 0.136(4) 0.178(4) 0.094(3) 0.037(3) -0.020(2) 0.025(3)
C27P 0.136(4) 0.178(4) 0.094(3) 0.037(3) -0.020(2) 0.025(3)
C31P 0.121(6) 0.089(5) 0.037(3) 0.018(3) -0.014(3) -0.027(4)
C36P 0.102(5) 0.105(5) 0.036(3) 0.010(3) -0.014(3) -0.028(4)
C35P 0.124(7) 0.146(8) 0.050(4) -0.005(4) -0.014(4) -0.029(6)
C34P 0.160(9) 0.184(10) 0.043(4) 0.012(5) -0.008(5) -0.066(8)
C33P 0.197(11) 0.149(9) 0.049(4) 0.034(5) -0.012(5) -0.078(8)
C32P 0.178(9) 0.111(6) 0.040(3) 0.024(4) -0.015(4) -0.049(6)
C36S 0.098(3) 0.079(3) 0.179(6) -0.036(3) 0.032(4) -0.003(2)
C37S 0.098(3) 0.079(3) 0.179(6) -0.036(3) 0.032(4) -0.003(2)
C46S 0.055(3) 0.053(3) 0.034(2) -0.0040(19) -0.0015(19) 0.001(2)
C50S 0.057(3) 0.064(3) 0.029(2) -0.005(2) -0.0001(19) -0.010(2)
C49S 0.052(3) 0.055(3) 0.037(2) 0.0003(19) 0.0006(19) -0.003(2)
C48S 0.051(3) 0.049(2) 0.033(2) -0.0050(18) 0.0026(18) -0.003(2)
C47S 0.047(2) 0.054(3) 0.0295(19) -0.0029(18) 0.0040(17) 0.0005(19)
C52S 0.068(3) 0.050(3) 0.032(2) -0.0049(18) 0.004(2) -0.004(2)
C51S 0.079(4) 0.054(3) 0.035(2) -0.009(2) 0.004(2) -0.013(3)
C53S 0.068(3) 0.077(4) 0.027(2) -0.003(2) -0.001(2) -0.008(3)
C54S 0.115(6) 0.099(5) 0.034(3) -0.008(3) -0.011(3) -0.025(4)
C55S 0.068(3) 0.100(5) 0.033(2) 0.008(3) 0.005(2) 0.002(3)
C56S 0.060(3) 0.115(5) 0.033(2) 0.006(3) -0.006(2) -0.011(3)
C8S 0.084(9) 0.114(11) 0.044(6) 0.001(6) 0.013(6) 0.019(8)
C9S 0.088(9) 0.127(12) 0.056(7) -0.002(8) 0.012(6) 0.021(9)
C10S 0.16(3) 0.16(2) 0.044(11) 0.031(15) 0.046(15) 0.066(19)
C15S 0.090(14) 0.25(4) 0.055(14) -0.063(17) -0.013(11) 0.00(2)
C33S 0.055(6) 0.057(7) 0.050(7) -0.008(5) 0.009(5) -0.004(5)
C32S 0.059(7) 0.050(6) 0.064(8) 0.013(5) 0.007(6) -0.007(5)
C31S 0.044(6) 0.053(7) 0.052(6) 0.001(5) -0.002(5) -0.004(5)
C30S 0.058(6) 0.052(5) 0.036(5) 0.001(4) 0.005(4) -0.002(4)
C29S 0.056(6) 0.046(6) 0.041(6) 0.001(5) -0.003(5) -0.010(5)
C28S 0.059(8) 0.043(8) 0.035(7) 0.001(5) 0.001(6) -0.005(6)
C34S 0.098(3) 0.079(3) 0.179(6) -0.036(3) 0.032(4) -0.003(2)
C35S 0.098(3) 0.079(3) 0.179(6) -0.036(3) 0.032(4) -0.003(2)
C11S 0.090(11) 0.123(18) 0.033(7) 0.018(10) 0.008(7) -0.007(12)
C12S 0.081(8) 0.076(7) 0.021(4) -0.001(5) 0.010(5) 0.004(6)
C13S 0.114(16) 0.134(15) 0.032(9) -0.034(8) -0.018(8) 0.049(12)
C14S 0.090(8) 0.094(9) 0.018(4) -0.005(5) -0.006(5) -0.001(7)
C38S 0.098(3) 0.079(3) 0.179(6) -0.036(3) 0.032(4) -0.003(2)
C39S 0.098(3) 0.079(3) 0.179(6) -0.036(3) 0.032(4) -0.003(2)
C40S 0.058(8) 0.067(8) 0.065(8) -0.018(6) 0.005(6) -0.012(6)
C41S 0.077(10) 0.099(13) 0.057(8) -0.026(9) 0.018(7) -0.039(9)
C42S 0.089(11) 0.065(9) 0.044(6) 0.022(7) -0.009(6) -0.022(8)
C43S 0.093(13) 0.057(12) 0.059(11) -0.004(8) -0.021(9) -0.010(9)
C44S 0.064(8) 0.056(7) 0.054(7) -0.016(6) 0.003(6) 0.011(6)
C45S 0.067(7) 0.058(6) 0.049(6) 0.006(5) 0.006(5) 0.003(5)
C5T 0.074(8) 0.063(7) 0.018(5) 0.000(4) 0.003(5) -0.011(6)
C6T 0.075(8) 0.071(7) 0.026(5) -0.002(5) 0.019(6) 0.003(7)
C7T 0.101(12) 0.059(11) 0.031(6) -0.006(6) -0.003(7) 0.004(9)
C3T 0.124(13) 0.086(10) 0.016(6) -0.009(6) 0.014(7) -0.040(9)
C4T 0.141(16) 0.069(9) 0.021(6) -0.008(6) 0.020(8) -0.027(10)

loop_
_atom_type_symbol
_atom_type_description
_atom_type_scat_dispersion_real
_atom_type_scat_dispersion_imag
_atom_type_scat_source
Ag Ag 0.1306 4.2820 'International Tables Vol C Tables 4.2.6.8 and 6.1.1.4'
C C 0.0181 0.0091 'International Tables Vol C Tables 4.2.6.8 and 6.1.1.4'
H H 0.0000 0.0000 'International Tables Vol C Tables 4.2.6.8 and 6.1.1.4'
O O 0.0492 0.0322 'International Tables Vol C Tables 4.2.6.8 and 6.1.1.4'
P P 0.2955 0.4335 'International Tables Vol C Tables 4.2.6.8 and 6.1.1.4'
S S 0.3331 0.5567 'International Tables Vol C Tables 4.2.6.8 and 6.1.1.4'

loop_
_geom_angle_atom_site_label_1
_geom_angle_atom_site_label_2
_geom_angle_atom_site_label_3
_geom_angle
_geom_angle_site_symmetry_1
_geom_angle_site_symmetry_3
Ag2C Ag1C Ag1C 55.811(11) . 2
Ag2C Ag1C Ag1C 102.123(9) 4 2
Ag2C Ag1C Ag2C 67.337(13) . 4
Ag2C Ag1C Ag2M 110.196(15) . .
Ag2C Ag1C Ag2M 108.878(16) 4 .
Ag2M Ag1C Ag1C 58.030(6) . 2
S0 Ag1C Ag1C 50.206(18) . 2
S0 Ag1C Ag2C 55.10(3) . 4
S0 Ag1C Ag2C 55.76(4) . .
S0 Ag1C Ag2M 66.67(5) . .
S2T Ag1C Ag1C 102.27(4) . 2
S2T Ag1C Ag2C 73.48(3) . .
S2T Ag1C Ag2C 107.83(3) . 4
S2T Ag1C Ag2M 141.25(4) . .
S2T Ag1C S0 129.24(5) . .
S2T Ag1C S3T 124.23(5) . .
S3T Ag1C Ag1C 107.63(4) . 2
S3T Ag1C Ag2C 110.31(3) . 4
S3T Ag1C Ag2C 160.10(4) . .
S3T Ag1C Ag2M 50.77(4) . .
S3T Ag1C S0 105.90(5) . .
Ag2C Ag1M Ag2C 62.584(11) . 2
Ag2C Ag1M Ag2C 62.586(11) . 4
Ag2C Ag1M Ag2C 62.586(11) 3 2
Ag2C Ag1M Ag2C 94.54(2) . 3
Ag2C Ag1M Ag2C 62.586(11) 3 4
Ag2C Ag1M Ag2C 94.54(2) 2 4
S1T Ag1M Ag2C 111.60(3) 2 3
S1T Ag1M Ag2C 67.70(3) . 4
S1T Ag1M Ag2C 50.35(3) 3 3
S1T Ag1M Ag2C 50.36(3) . .
S1T Ag1M Ag2C 50.35(3) 4 4
S1T Ag1M Ag2C 111.59(3) . 2
S1T Ag1M Ag2C 128.81(3) . 3
S1T Ag1M Ag2C 111.60(3) 4 .
S1T Ag1M Ag2C 111.60(3) 3 4
S1T Ag1M Ag2C 128.81(3) 4 2
S1T Ag1M Ag2C 128.81(3) 2 4
S1T Ag1M Ag2C 50.35(3) 2 2
S1T Ag1M Ag2C 67.70(3) 4 3
S1T Ag1M Ag2C 67.70(3) 2 .
S1T Ag1M Ag2C 67.70(3) 3 2
S1T Ag1M Ag2C 128.80(3) 3 .
S1T Ag1M S1T 89.997(1) . 4
S1T Ag1M S1T 179.04(5) 4 2
S1T Ag1M S1T 89.996(1) 3 2
S1T Ag1M S1T 89.996(1) 3 4
S1T Ag1M S1T 89.995(1) . 2
S1T Ag1M S1T 179.04(5) . 3
S1T Ag1P S2T 110.93(4) . .
S3 Ag1P S1T 108.99(4) 4 .
S3 Ag1P S2T 88.77(4) 4 .
P5 Ag1P S1T 107.34(4) . .
P5 Ag1P S2T 113.42(5) . .
P5 Ag1P S3 126.05(5) . 4
Ag1C Ag2C Ag1C 69.793(14) . 2
Ag1C Ag2C Ag1M 111.751(14) 2 .
Ag1C Ag2C Ag1M 113.159(15) . .
Ag1C Ag2C Ag2C 55.592(11) 2 2
Ag1C Ag2C Ag2C 104.619(9) 2 4
Ag1C Ag2C Ag2C 57.073(11) . 4
Ag1C Ag2C Ag2C 104.880(9) . 2
Ag1M Ag2C Ag2C 58.708(6) . 4
Ag1M Ag2C Ag2C 58.709(6) . 2
Ag2C Ag2C Ag2C 90.0 2 4
S0 Ag2C Ag1C 56.54(3) . .
S0 Ag2C Ag1C 55.86(3) . 2
S0 Ag2C Ag1M 70.46(5) . .
S0 Ag2C Ag2C 51.255(19) . 2
S0 Ag2C Ag2C 51.254(19) . 4
S1T Ag2C Ag1C 163.21(3) . 2
S1T Ag2C Ag1C 112.17(3) . .
S1T Ag2C Ag1M 51.64(3) . .
S1T Ag2C Ag2C 109.05(3) . 2
S1T Ag2C Ag2C 66.03(3) . 4
S1T Ag2C S0 110.31(5) . .
S3 Ag2C Ag1C 103.84(3) . .
S3 Ag2C Ag1C 69.48(3) . 2
S3 Ag2C Ag1M 141.00(3) . .
S3 Ag2C Ag2C 100.91(3) . 2
S3 Ag2C Ag2C 160.24(3) . 4
S3 Ag2C S0 125.25(4) . .
S3 Ag2C S1T 124.03(4) . .
Ag1C Ag2M Ag1C 63.939(12) 2 3
Ag1C Ag2M Ag1C 96.97(2) . 3
Ag1C Ag2M Ag1C 63.940(12) 4 3
Ag1C Ag2M Ag1C 63.942(12) . 4
Ag1C Ag2M Ag1C 96.97(2) 2 4
Ag1C Ag2M Ag1C 63.941(12) . 2
S3T Ag2M Ag1C 49.67(3) . .
S3T Ag2M Ag1C 66.99(3) . 4
S3T Ag2M Ag1C 49.67(3) 3 3
S3T Ag2M Ag1C 129.53(3) 3 .
S3T Ag2M Ag1C 49.67(3) 4 4
S3T Ag2M Ag1C 112.35(4) 4 .
S3T Ag2M Ag1C 112.35(4) 2 3
S3T Ag2M Ag1C 66.99(3) 2 .
S3T Ag2M Ag1C 112.35(4) 3 4
S3T Ag2M Ag1C 112.35(4) . 2
S3T Ag2M Ag1C 129.53(3) . 3
S3T Ag2M Ag1C 66.99(3) 3 2
S3T Ag2M Ag1C 66.99(3) 4 3
S3T Ag2M Ag1C 129.53(3) 4 2
S3T Ag2M Ag1C 49.67(3) 2 2
S3T Ag2M Ag1C 129.53(3) 2 4
S3T Ag2M S3T 89.996(1) . 4
S3T Ag2M S3T 179.08(6) 4 2
S3T Ag2M S3T 89.996(1) 3 2
S3T Ag2M S3T 89.996(1) 3 4
S3T Ag2M S3T 179.08(6) . 3
S3T Ag2M S3T 89.996(1) . 2
S2T Ag2P S3 87.16(4) . .
S2T Ag2P S3T 108.91(5) . 2
S3T Ag2P S3 105.38(4) 2 .
P1 Ag2P S2T 126.45(6) . .
P1 Ag2P S3 116.24(6) . .
P1 Ag2P S3T 109.53(5) . 2
Ag1C S0 Ag1C 129.68(9) 2 4
Ag1C S0 Ag1C 79.59(4) 3 4
Ag1C S0 Ag1C 79.59(4) . 4
Ag1C S0 Ag1C 129.68(9) . 3
Ag1C S0 Ag1C 79.59(4) 2 3
Ag1C S0 Ag1C 79.59(4) . 2
Ag2C S0 Ag1C 138.881(13) 3 2
Ag2C S0 Ag1C 140.816(13) 3 .
Ag2C S0 Ag1C 138.881(13) 2 .
Ag2C S0 Ag1C 67.699(11) 2 2
Ag2C S0 Ag1C 67.699(11) 4 4
Ag2C S0 Ag1C 67.700(11) . .
Ag2C S0 Ag1C 140.816(13) 4 2
Ag2C S0 Ag1C 140.812(13) . 3
Ag2C S0 Ag1C 138.884(13) . 4
Ag2C S0 Ag1C 138.883(13) 4 3
Ag2C S0 Ag1C 69.039(11) 3 4
Ag2C S0 Ag1C 67.699(11) 3 3
Ag2C S0 Ag1C 69.041(11) . 2
Ag2C S0 Ag1C 69.039(11) 2 3
Ag2C S0 Ag1C 69.042(11) 4 .
Ag2C S0 Ag1C 140.813(13) 2 4
Ag2C S0 Ag2C 124.54(9) 4 2
Ag2C S0 Ag2C 77.49(4) . 2
Ag2C S0 Ag2C 77.49(4) 4 3
Ag2C S0 Ag2C 77.49(4) 3 2
Ag2C S0 Ag2C 77.50(4) . 4
Ag2C S0 Ag2C 124.54(9) . 3
Ag1M S1T Ag1P 134.11(5) . .
Ag2C S1T Ag1M 78.00(4) . .
Ag2C S1T Ag1P 81.09(4) . .
C46S S1T Ag1M 111.12(17) . .
C46S S1T Ag1P 113.66(17) . .
C46S S1T Ag2C 105.37(15) . .
Ag1C S2T Ag1P 89.34(5) . .
Ag1C S2T Ag2P 84.26(4) . .
Ag2P S2T Ag1P 145.72(6) . .
C16S S2T Ag1C 100.2(2) . .
C16S S2T Ag1P 98.1(2) . .
C16S S2T Ag2P 116.2(2) . .
Ag1P S3 Ag2P 147.31(5) 2 .
Ag2C S3 Ag1P 84.37(4) . 2
Ag2C S3 Ag2P 93.65(4) . .
C27S S3 Ag1P 112.4(3) . 2
C27S S3 Ag2C 98.7(2) . .
C27S S3 Ag2P 100.2(3) . .
Ag1C S3T Ag2M 79.56(4) . .
Ag1C S3T Ag2P 84.22(4) . 4
Ag2M S3T Ag2P 135.48(5) . 4
C1S S3T Ag1C 103.46(17) . .
C1S S3T Ag2M 111.4(2) . .
C1S S3T Ag2P 112.6(2) . 4
C19P P1 Ag2P 115.1(3) . .
C19P P1 C25P 104.8(4) . .
C19P P1 C31P 103.6(3) . .
C25P P1 Ag2P 113.3(3) . .
C25P P1 C31P 103.6(3) . .
C31P P1 Ag2P 115.09(18) . .
C1P P5 Ag1P 117.23(17) . .
C7P P5 Ag1P 116.50(17) . .
C7P P5 C1P 103.6(2) . .
C7P P5 C13P 103.1(2) . .
C13P P5 Ag1P 111.62(17) . .
C13P P5 C1P 103.0(3) . .
C2P C1P P5 122.9(4) . .
C2P C1P C6P 119.4(5) . .
C6P C1P P5 117.7(5) . .
S3T C1S H1SA 108.6 . .
S3T C1S H1SB 108.6 . .
H1SA C1S H1SB 107.5 . .
C2S C1S S3T 114.8(4) . .
C2S C1S H1SA 108.6 . .
C2S C1S H1SB 108.6 . .
C1P C2P H2P 119.7 . .
C1P C2P C3P 120.5(6) . .
C3P C2P H2P 119.7 . .
C2P C3P H3P 120.0 . .
C4P C3P C2P 120.0(6) . .
C4P C3P H3P 120.0 . .
C3P C4P H4P 120.0 . .
C3P C4P C5P 120.0(6) . .
C5P C4P H4P 120.0 . .
C4P C5P H5P 119.7 . .
C6P C5P C4P 120.6(7) . .
C6P C5P H5P 119.7 . .
C1P C6P H6P 120.3 . .
C5P C6P C1P 119.4(6) . .
C5P C6P H6P 120.3 . .
C8P C7P P5 122.8(4) . .
C12P C7P P5 117.9(4) . .
C12P C7P C8P 119.3(5) . .
C2S C7S H7S 120.0 . .
C2S C7S C6S 120.0 . .
C6S C7S H7S 120.0 . .
C7S C2S C1S 129.6(5) . .
C7S C2S C3S 120.0 . .
C3S C2S C1S 110.3(5) . .
C7T C2S C1S 116.7(9) . .
C3T C2S C1S 127.3(8) . .
C3T C2S C7T 115.4(11) . .
C2S C3S H3S 120.0 . .
C4S C3S C2S 120.0 . .
C4S C3S H3S 120.0 . .
C3S C4S H4S 120.0 . .
C3S C4S C5S 120.0 . .
C5S C4S H4S 120.0 . .
C4S C5S C6S 120.0 . .
C4S C5S C8S 122.8(10) . .
C6S C5S C8S 117.2(10) . .
C7S C6S H6S 120.0 . .
C5S C6S C7S 120.0 . .
C5S C6S H6S 120.0 . .
C7P C8P H8P 119.9 . .
C9P C8P C7P 120.2(5) . .
C9P C8P H8P 119.9 . .
C8P C9P H9P 119.8 . .
C10P C9P C8P 120.4(6) . .
C10P C9P H9P 119.8 . .
C9P C10P H10P 120.0 . .
C9P C10P C11P 120.1(5) . .
C11P C10P H10P 120.0 . .
C10P C11P H11P 119.9 . .
C10P C11P C12P 120.3(5) . .
C12P C11P H11P 119.9 . .
C7P C12P H12P 120.2 . .
C11P C12P C7P 119.7(5) . .
C11P C12P H12P 120.2 . .
C14P C13P P5 123.5(4) . .
C14P C13P C18P 118.5(5) . .
C18P C13P P5 117.9(4) . .
C13P C14P H14P 119.5 . .
C15P C14P C13P 121.1(5) . .
C15P C14P H14P 119.5 . .
C14P C15P H15P 120.0 . .
C16P C15P C14P 120.0(6) . .
C16P C15P H15P 120.0 . .
C15P C16P H16P 120.3 . .
C15P C16P C17P 119.4(6) . .
C17P C16P H16P 120.3 . .
S2T C16S H16A 109.0 . .
S2T C16S H16B 109.0 . .
H16A C16S H16B 107.8 . .
C17S C16S S2T 112.9(5) . .
C17S C16S H16A 109.0 . .
C17S C16S H16B 109.0 . .
C16P C17P H17P 119.9 . .
C18P C17P C16P 120.3(6) . .
C18P C17P H17P 119.9 . .
C13P C18P H18P 119.6 . .
C17P C18P C13P 120.7(6) . .
C17P C18P H18P 119.6 . .
C19S C18S H18S 120.0 . .
C19S C18S C17S 120.0 . .
C17S C18S H18S 120.0 . .
C18S C19S H19S 120.0 . .
C20S C19S C18S 120.0 . .
C20S C19S H19S 120.0 . .
C19S C20S C23S 119.8(4) . .
C21S C20S C19S 120.0 . .
C21S C20S C23S 120.2(4) . .
C20S C21S H21S 120.0 . .
C22S C21S C20S 120.0 . .
C22S C21S H21S 120.0 . .
C21S C22S H22S 120.0 . .
C21S C22S C17S 120.0 . .
C17S C22S H22S 120.0 . .
C18S C17S C16S 120.1(3) . .
C22S C17S C16S 119.8(3) . .
C22S C17S C18S 120.0 . .
C20P C19P P1 122.3(8) . .
C20P C19P C24P 120.4(8) . .
C24P C19P P1 117.2(7) . .
C19P C20P H20P 121.3 . .
C19P C20P C21P 117.3(12) . .
C21P C20P H20P 121.3 . .
C20P C21P H21P 120.0 . .
C22P C21P C20P 120.0(12) . .
C22P C21P H21P 120.0 . .
C21P C22P H22P 119.2 . .
C23P C22P C21P 121.7(11) . .
C23P C22P H22P 119.2 . .
C22P C23P H23P 119.4 . .
C22P C23P C24P 121.3(11) . .
C24P C23P H23P 119.4 . .
C24S C23S C20S 107.7(9) . .
C24S C23S C25S 108.7(8) . .
C24S C23S C26S 109.9(8) . .
C25S C23S C20S 112.5(6) . .
C26S C23S C20S 110.0(6) . .
C26S C23S C25S 108.1(10) . .
C19P C24P H24P 120.3 . .
C23P C24P C19P 119.3(10) . .
C23P C24P H24P 120.3 . .
C23S C24S H24A 109.5 . .
C23S C24S H24B 109.5 . .
C23S C24S H24C 109.5 . .
H24A C24S H24B 109.5 . .
H24A C24S H24C 109.5 . .
H24B C24S H24C 109.5 . .
C23S C25S H25A 109.5 . .
C23S C25S H25B 109.5 . .
C23S C25S H25C 109.5 . .
H25A C25S H25B 109.5 . .
H25A C25S H25C 109.5 . .
H25B C25S H25C 109.5 . .
C23S C26S H26A 109.5 . .
C23S C26S H26B 109.5 . .
C23S C26S H26C 109.5 . .
H26A C26S H26B 109.5 . .
H26A C26S H26C 109.5 . .
H26B C26S H26C 109.5 . .
S3 C27S H27A 107.4 . .
S3 C27S H27B 107.4 . .
S3 C27S H27C 110.0 . .
S3 C27S H27D 110.0 . .
H27A C27S H27B 107.0 . .
H27C C27S H27D 108.4 . .
C28S C27S S3 119.5(7) . .
C28S C27S H27A 107.4 . .
C28S C27S H27B 107.4 . .
C43S C27S S3 108.6(11) . .
C43S C27S H27C 110.0 . .
C43S C27S H27D 110.0 . .
C29P C28P H28P 120.0 . .
C29P C28P C27P 120.0 . .
C27P C28P H28P 120.0 . .
C28P C29P H29P 120.0 . .
C28P C29P C30P 120.0 . .
C30P C29P H29P 120.0 . .
C29P C30P H30P 120.0 . .
C29P C30P C25P 120.0 . .
C25P C30P H30P 120.0 . .
C30P C25P P1 117.6(4) . .
C26P C25P P1 122.4(4) . .
C26P C25P C30P 120.0 . .
C25P C26P H26P 120.0 . .
C25P C26P C27P 120.0 . .
C27P C26P H26P 120.0 . .
C28P C27P H27P 120.0 . .
C26P C27P C28P 120.0 . .
C26P C27P H27P 120.0 . .
C36P C31P P1 117.7(3) . .
C36P C31P C32P 120.0 . .
C32P C31P P1 122.3(3) . .
C31P C36P H36P 120.0 . .
C35P C36P C31P 120.0 . .
C35P C36P H36P 120.0 . .
C36P C35P H35P 120.0 . .
C36P C35P C34P 120.0 . .
C34P C35P H35P 120.0 . .
C35P C34P H34P 120.0 . .
C33P C34P C35P 120.0 . .
C33P C34P H34P 120.0 . .
C34P C33P H33P 120.0 . .
C34P C33P C32P 120.0 . .
C32P C33P H33P 120.0 . .
C31P C32P H32P 120.0 . .
C33P C32P C31P 120.0 . .
C33P C32P H32P 120.0 . .
H36A C36S H36B 109.5 . .
H36A C36S H36C 109.5 . .
H36B C36S H36C 109.5 . .
H36D C36S H36E 109.5 . .
H36D C36S H36F 109.5 . .
H36E C36S H36F 109.5 . .
C34S C36S H36A 109.5 . .
C34S C36S H36B 109.5 . .
C34S C36S H36C 109.5 . .
C39S C36S H36D 109.5 . .
C39S C36S H36E 109.4 . .
C39S C36S H36F 109.5 . .
H37A C37S H37B 109.5 . .
H37A C37S H37C 109.5 . .
H37B C37S H37C 109.5 . .
H37D C37S H37E 109.5 . .
H37D C37S H37F 109.5 . .
H37E C37S H37F 109.5 . .
C34S C37S H37A 109.5 . .
C34S C37S H37B 109.5 . .
C34S C37S H37C 109.5 . .
C39S C37S H37D 109.5 . .
C39S C37S H37E 109.5 . .
C39S C37S H37F 109.5 . .
S1T C46S H46A 108.7 . .
S1T C46S H46B 108.7 . .
H46A C46S H46B 107.6 . .
C47S C46S S1T 114.3(3) . .
C47S C46S H46A 108.7 . .
C47S C46S H46B 108.7 . .
C49S C50S C51S 120.0 . .
C49S C50S C53S 118.5(3) . .
C51S C50S C53S 121.5(3) . .
C50S C49S H49S 120.0 . .
C50S C49S C48S 120.0 . .
C48S C49S H49S 120.0 . .
C49S C48S H48S 120.0 . .
C49S C48S C47S 120.0 . .
C47S C48S H48S 120.0 . .
C48S C47S C46S 122.1(3) . .
C52S C47S C46S 117.9(3) . .
C52S C47S C48S 120.0 . .
C47S C52S H52S 120.0 . .
C47S C52S C51S 120.0 . .
C51S C52S H52S 120.0 . .
C50S C51S H51S 120.0 . .
C52S C51S C50S 120.0 . .
C52S C51S H51S 120.0 . .
C54S C53S C50S 112.4(4) . .
C54S C53S C55S 106.8(5) . .
C54S C53S C56S 109.2(5) . .
C55S C53S C50S 109.5(4) . .
C55S C53S C56S 109.1(5) . .
C56S C53S C50S 109.8(4) . .
C53S C54S H54A 109.5 . .
C53S C54S H54B 109.5 . .
C53S C54S H54C 109.5 . .
H54A C54S H54B 109.5 . .
H54A C54S H54C 109.5 . .
H54B C54S H54C 109.5 . .
C53S C55S H55A 109.5 . .
C53S C55S H55B 109.5 . .
C53S C55S H55C 109.5 . .
H55A C55S H55B 109.5 . .
H55A C55S H55C 109.5 . .
H55B C55S H55C 109.5 . .
C53S C56S H56A 109.5 . .
C53S C56S H56B 109.5 . .
C53S C56S H56C 109.5 . .
H56A C56S H56B 109.5 . .
H56A C56S H56C 109.5 . .
H56B C56S H56C 109.5 . .
C9S C8S C5S 107.0(10) . .
C10S C8S C5S 107.3(15) . .
C10S C8S C9S 106.4(13) . .
C15S C8S C5S 113.5(13) . .
C15S C8S C9S 108.3(14) . .
C15S C8S C10S 113.9(15) . .
C8S C9S H9SA 109.5 . .
C8S C9S H9SB 109.5 . .
C8S C9S H9SC 109.5 . .
H9SA C9S H9SB 109.5 . .
H9SA C9S H9SC 109.5 . .
H9SB C9S H9SC 109.5 . .
C8S C10S H10A 109.5 . .
C8S C10S H10B 109.5 . .
C8S C10S H10C 109.5 . .
H10A C10S H10B 109.5 . .
H10A C10S H10C 109.5 . .
H10B C10S H10C 109.5 . .
C8S C15S H15A 109.5 . .
C8S C15S H15B 109.5 . .
C8S C15S H15C 109.5 . .
H15A C15S H15B 109.5 . .
H15A C15S H15C 109.5 . .
H15B C15S H15C 109.5 . .
C32S C33S H33S 120.0 . .
C32S C33S C28S 120.0 . .
C28S C33S H33S 120.0 . .
C33S C32S H32S 120.0 . .
C33S C32S C31S 120.0 . .
C31S C32S H32S 120.0 . .
C32S C31S C34S 119.5(9) . .
C30S C31S C32S 120.0 . .
C30S C31S C34S 120.4(9) . .
C31S C30S H30S 120.0 . .
C31S C30S C29S 120.0 . .
C29S C30S H30S 120.0 . .
C30S C29S H29S 120.0 . .
C30S C29S C28S 120.0 . .
C28S C29S H29S 120.0 . .
C33S C28S C27S 128.4(6) . .
C29S C28S C27S 111.5(6) . .
C29S C28S C33S 120.0 . .
C36S C34S C37S 96.6(13) . .
C36S C34S C35S 117.9(14) . .
C31S C34S C36S 107.5(11) . .
C31S C34S C37S 106.0(12) . .
C31S C34S C35S 112.9(15) . .
C35S C34S C37S 114.2(13) . .
C34S C35S H35A 109.5 . .
C34S C35S H35B 109.5 . .
C34S C35S H35C 109.5 . .
H35A C35S H35B 109.5 . .
H35A C35S H35C 109.5 . .
H35B C35S H35C 109.5 . .
H11A C11S H11B 109.5 . .
H11A C11S H11C 109.5 . .
H11B C11S H11C 109.5 . .
C12S C11S H11A 109.5 . .
C12S C11S H11B 109.5 . .
C12S C11S H11C 109.5 . .
C11S C12S C13S 106.5(16) . .
C14S C12S C11S 109.8(12) . .
C14S C12S C13S 109.5(13) . .
C5T C12S C11S 113.3(15) . .
C5T C12S C13S 105.8(10) . .
C5T C12S C14S 111.7(10) . .
C12S C13S H13A 109.5 . .
C12S C13S H13B 109.5 . .
C12S C13S H13C 109.5 . .
H13A C13S H13B 109.5 . .
H13A C13S H13C 109.5 . .
H13B C13S H13C 109.5 . .
C12S C14S H14A 109.5 . .
C12S C14S H14B 109.5 . .
C12S C14S H14C 109.5 . .
H14A C14S H14B 109.5 . .
H14A C14S H14C 109.5 . .
H14B C14S H14C 109.5 . .
H38A C38S H38B 109.5 . .
H38A C38S H38C 109.5 . .
H38B C38S H38C 109.5 . .
C39S C38S H38A 109.5 . .
C39S C38S H38B 109.5 . .
C39S C38S H38C 109.5 . .
C37S C39S C36S 95.1(10) . .
C37S C39S C38S 121.3(13) . .
C38S C39S C36S 119.2(12) . .
C40S C39S C36S 105.5(11) . .
C40S C39S C37S 101.6(11) . .
C40S C39S C38S 111.4(12) . .
C41S C40S C39S 120.7(12) . .
C41S C40S C45S 117.8(11) . .
C45S C40S C39S 121.2(11) . .
C40S C41S H41S 119.9 . .
C42S C41S C40S 120.3(12) . .
C42S C41S H41S 119.9 . .
C41S C42S H42S 118.5 . .
C43S C42S C41S 123.0(11) . .
C43S C42S H42S 118.5 . .
C42S C43S C27S 132.8(13) . .
C44S C43S C27S 111.0(11) . .
C44S C43S C42S 115.1(10) . .
C43S C44S H44S 118.1 . .
C45S C44S C43S 123.7(11) . .
C45S C44S H44S 118.1 . .
C40S C45S H45S 120.0 . .
C44S C45S C40S 120.0(10) . .
C44S C45S H45S 120.0 . .
C6T C5T C12S 121.2(11) . .
C6T C5T C4T 116.5(9) . .
C4T C5T C12S 122.3(11) . .
C5T C6T H6T 120.3 . .
C5T C6T C7T 119.5(13) . .
C7T C6T H6T 120.3 . .
C2S C7T C6T 123.1(16) . .
C2S C7T H7T 118.4 . .
C6T C7T H7T 118.4 . .
C2S C3T H3T 117.8 . .
C4T C3T C2S 124.4(13) . .
C4T C3T H3T 117.8 . .
C5T C4T H4T 119.5 . .
C3T C4T C5T 120.9(12) . .
C3T C4T H4T 119.5 . .

loop_
_geom_bond_atom_site_label_1
_geom_bond_atom_site_label_2
_geom_bond_distance
_geom_bond_site_symmetry_2
Ag1C Ag1C 3.4418(6) 2
Ag1C Ag2C 2.9819(5) .
Ag1C Ag2C 3.0338(5) 4
Ag1C Ag2M 3.2502(6) .
Ag1C S0 2.6888(11) .
Ag1C S2T 2.4822(15) .
Ag1C S3T 2.5194(13) .
Ag1M Ag2C 3.2107(5) .
Ag1M Ag2C 3.2107(5) 2
Ag1M Ag2C 3.2107(5) 3
Ag1M Ag2C 3.2107(5) 4
Ag1M S1T 2.5738(13) .
Ag1M S1T 2.5738(13) 4
Ag1M S1T 2.5738(13) 2
Ag1M S1T 2.5738(13) 3
Ag1P S1T 2.6714(13) .
Ag1P S2T 2.7054(14) .
Ag1P S3 2.5665(14) 4
Ag1P P5 2.4472(14) .
Ag2C Ag2C 3.3353(5) 4
Ag2C Ag2C 3.3352(5) 2
Ag2C S0 2.6644(11) .
Ag2C S1T 2.5275(12) .
Ag2C S3 2.4910(13) .
Ag2M S3T 2.5600(16) 3
Ag2M S3T 2.5600(16) 2
Ag2M S3T 2.5599(16) .
Ag2M S3T 2.5600(16) 4
Ag2P S2T 2.5773(15) .
Ag2P S3 2.7278(14) .
Ag2P S3T 2.6862(16) 2
Ag2P P1 2.4459(17) .
S1T C46S 1.848(5) .
S2T C16S 1.861(6) .
S3 C27S 1.832(7) .
S3T C1S 1.834(5) .
P1 C19P 1.819(8) .
P1 C25P 1.823(5) .
P1 C31P 1.830(4) .
P5 C1P 1.830(6) .
P5 C7P 1.815(5) .
P5 C13P 1.822(6) .
C1P C2P 1.388(8) .
C1P C6P 1.394(8) .
C1S H1SA 0.9900 .
C1S H1SB 0.9900 .
C1S C2S 1.514(6) .
C2P H2P 0.9500 .
C2P C3P 1.391(8) .
C3P H3P 0.9500 .
C3P C4P 1.364(10) .
C4P H4P 0.9500 .
C4P C5P 1.392(10) .
C5P H5P 0.9500 .
C5P C6P 1.385(9) .
C6P H6P 0.9500 .
C7P C8P 1.398(7) .
C7P C12P 1.395(7) .
C7S H7S 0.9500 .
C7S C2S 1.3900 .
C7S C6S 1.3900 .
C2S C3S 1.3900 .
C2S C7T 1.391(14) .
C2S C3T 1.356(13) .
C3S H3S 0.9500 .
C3S C4S 1.3900 .
C4S H4S 0.9500 .
C4S C5S 1.3900 .
C5S C6S 1.3900 .
C5S C8S 1.598(12) .
C6S H6S 0.9500 .
C8P H8P 0.9500 .
C8P C9P 1.386(8) .
C9P H9P 0.9500 .
C9P C10P 1.374(8) .
C10P H10P 0.9500 .
C10P C11P 1.386(8) .
C11P H11P 0.9500 .
C11P C12P 1.395(7) .
C12P H12P 0.9500 .
C13P C14P 1.391(7) .
C13P C18P 1.401(7) .
C14P H14P 0.9500 .
C14P C15P 1.379(8) .
C15P H15P 0.9500 .
C15P C16P 1.378(9) .
C16P H16P 0.9500 .
C16P C17P 1.407(9) .
C16S H16A 0.9900 .
C16S H16B 0.9900 .
C16S C17S 1.520(7) .
C17P H17P 0.9500 .
C17P C18P 1.360(9) .
C18P H18P 0.9500 .
C18S H18S 0.9500 .
C18S C19S 1.3900 .
C18S C17S 1.3900 .
C19S H19S 0.9500 .
C19S C20S 1.3900 .
C20S C21S 1.3900 .
C20S C23S 1.565(8) .
C21S H21S 0.9500 .
C21S C22S 1.3900 .
C22S H22S 0.9500 .
C22S C17S 1.3900 .
C19P C20P 1.400(13) .
C19P C24P 1.414(12) .
C20P H20P 0.9500 .
C20P C21P 1.430(15) .
C21P H21P 0.9500 .
C21P C22P 1.385(18) .
C22P H22P 0.9500 .
C22P C23P 1.331(17) .
C23P H23P 0.9500 .
C23P C24P 1.381(11) .
C23S C24S 1.525(15) .
C23S C25S 1.551(13) .
C23S C26S 1.527(14) .
C24P H24P 0.9500 .
C24S H24A 0.9800 .
C24S H24B 0.9800 .
C24S H24C 0.9800 .
C25S H25A 0.9800 .
C25S H25B 0.9800 .
C25S H25C 0.9800 .
C26S H26A 0.9800 .
C26S H26B 0.9800 .
C26S H26C 0.9800 .
C27S H27A 0.9900 .
C27S H27B 0.9900 .
C27S H27C 0.9900 .
C27S H27D 0.9900 .
C27S C28S 1.484(9) .
C27S C43S 1.509(14) .
C28P H28P 0.9500 .
C28P C29P 1.3900 .
C28P C27P 1.3900 .
C29P H29P 0.9500 .
C29P C30P 1.3900 .
C30P H30P 0.9500 .
C30P C25P 1.3900 .
C25P C26P 1.3900 .
C26P H26P 0.9500 .
C26P C27P 1.3900 .
C27P H27P 0.9500 .
C31P C36P 1.3900 .
C31P C32P 1.3900 .
C36P H36P 0.9500 .
C36P C35P 1.3900 .
C35P H35P 0.9500 .
C35P C34P 1.3900 .
C34P H34P 0.9500 .
C34P C33P 1.3900 .
C33P H33P 0.9500 .
C33P C32P 1.3900 .
C32P H32P 0.9500 .
C36S H36A 0.9800 .
C36S H36B 0.9800 .
C36S H36C 0.9800 .
C36S H36D 0.9800 .
C36S H36E 0.9800 .
C36S H36F 0.9800 .
C36S C34S 1.548(19) .
C36S C39S 1.725(15) .
C37S H37A 0.9800 .
C37S H37B 0.9800 .
C37S H37C 0.9800 .
C37S H37D 0.9800 .
C37S H37E 0.9800 .
C37S H37F 0.9800 .
C37S C34S 1.72(2) .
C37S C39S 1.58(2) .
C46S H46A 0.9900 .
C46S H46B 0.9900 .
C46S C47S 1.532(5) .
C50S C49S 1.3900 .
C50S C51S 1.3900 .
C50S C53S 1.559(5) .
C49S H49S 0.9500 .
C49S C48S 1.3900 .
C48S H48S 0.9500 .
C48S C47S 1.3900 .
C47S C52S 1.3900 .
C52S H52S 0.9500 .
C52S C51S 1.3900 .
C51S H51S 0.9500 .
C53S C54S 1.528(8) .
C53S C55S 1.533(8) .
C53S C56S 1.552(9) .
C54S H54A 0.9800 .
C54S H54B 0.9800 .
C54S H54C 0.9800 .
C55S H55A 0.9800 .
C55S H55B 0.9800 .
C55S H55C 0.9800 .
C56S H56A 0.9800 .
C56S H56B 0.9800 .
C56S H56C 0.9800 .
C8S C9S 1.594(17) .
C8S C10S 1.516(19) .
C8S C15S 1.50(2) .
C9S H9SA 0.9800 .
C9S H9SB 0.9800 .
C9S H9SC 0.9800 .
C10S H10A 0.9800 .
C10S H10B 0.9800 .
C10S H10C 0.9800 .
C15S H15A 0.9800 .
C15S H15B 0.9800 .
C15S H15C 0.9800 .
C33S H33S 0.9500 .
C33S C32S 1.3900 .
C33S C28S 1.3900 .
C32S H32S 0.9500 .
C32S C31S 1.3900 .
C31S C30S 1.3900 .
C31S C34S 1.537(14) .
C30S H30S 0.9500 .
C30S C29S 1.3900 .
C29S H29S 0.9500 .
C29S C28S 1.3900 .
C34S C35S 1.55(3) .
C35S H35A 0.9800 .
C35S H35B 0.9800 .
C35S H35C 0.9800 .
C11S H11A 0.9800 .
C11S H11B 0.9800 .
C11S H11C 0.9800 .
C11S C12S 1.523(19) .
C12S C13S 1.59(2) .
C12S C14S 1.507(16) .
C12S C5T 1.503(13) .
C13S H13A 0.9800 .
C13S H13B 0.9800 .
C13S H13C 0.9800 .
C14S H14A 0.9800 .
C14S H14B 0.9800 .
C14S H14C 0.9800 .
C38S H38A 0.9800 .
C38S H38B 0.9800 .
C38S H38C 0.9800 .
C38S C39S 1.621(16) .
C39S C40S 1.545(16) .
C40S C41S 1.403(14) .
C40S C45S 1.404(12) .
C41S H41S 0.9500 .
C41S C42S 1.398(14) .
C42S H42S 0.9500 .
C42S C43S 1.397(14) .
C43S C44S 1.395(14) .
C44S H44S 0.9500 .
C44S C45S 1.388(12) .
C45S H45S 0.9500 .
C5T C6T 1.390(12) .
C5T C4T 1.426(13) .
C6T H6T 0.9500 .
C6T C7T 1.409(15) .
C7T H7T 0.9500 .
C3T H3T 0.9500 .
C3T C4T 1.355(13) .
C4T H4T 0.9500 .

loop_
_geom_torsion_atom_site_label_1
_geom_torsion_atom_site_label_2
_geom_torsion_atom_site_label_3
_geom_torsion_atom_site_label_4
_geom_torsion
_geom_torsion_site_symmetry_1
Ag1C S2T C16S C17S -147.7(3) .
Ag1C S3T C1S C2S 170.4(4) .
Ag1M S1T C46S C47S -85.4(3) .
Ag1P S1T C46S C47S 104.9(3) .
Ag1P S2T C16S C17S 121.5(4) .
Ag1P S3 C27S C28S 62.9(8) 2
Ag1P S3 C27S C43S 63.0(9) 2
Ag1P P5 C1P C2P -140.2(4) .
Ag1P P5 C1P C6P 39.8(6) .
Ag1P P5 C7P C8P -155.6(4) .
Ag1P P5 C7P C12P 25.0(5) .
Ag1P P5 C13P C14P -120.8(4) .
Ag1P P5 C13P C18P 56.7(5) .
Ag2C S1T C46S C47S -168.2(3) .
Ag2C S3 C27S C28S 150.4(7) .
Ag2C S3 C27S C43S 150.4(8) .
Ag2M S3T C1S C2S 86.6(4) .
Ag2P S2T C16S C17S -59.1(4) .
Ag2P S3 C27S C28S -114.3(7) .
Ag2P S3 C27S C43S -114.3(8) .
Ag2P S3T C1S C2S -100.3(4) 4
Ag2P P1 C19P C20P 145.8(6) .
Ag2P P1 C19P C24P -33.3(7) .
Ag2P P1 C25P C30P -56.2(5) .
Ag2P P1 C25P C26P 123.4(4) .
Ag2P P1 C31P C36P -24.7(3) .
Ag2P P1 C31P C32P 155.1(2) .
S1T C46S C47S C48S 30.4(4) .
S1T C46S C47S C52S -149.2(2) .
S2T C16S C17S C18S 97.3(4) .
S2T C16S C17S C22S -85.6(5) .
S3 C27S C28S C33S 83.2(11) .
S3 C27S C28S C29S -100.4(7) .
S3 C27S C43S C42S -114(2) .
S3 C27S C43S C44S 78.5(18) .
S3T C1S C2S C7S -29.9(9) .
S3T C1S C2S C3S 145.8(6) .
S3T C1S C2S C7T -34.4(12) .
S3T C1S C2S C3T 154.8(14) .
P1 C19P C20P C21P -178.9(7) .
P1 C19P C24P C23P 178.7(6) .
P1 C25P C26P C27P -179.6(7) .
P1 C31P C36P C35P 179.8(4) .
P1 C31P C32P C33P -179.8(4) .
P5 C1P C2P C3P 178.1(4) .
P5 C1P C6P C5P -179.2(6) .
P5 C7P C8P C9P -178.0(5) .
P5 C7P C12P C11P 179.8(4) .
P5 C13P C14P C15P 177.0(4) .
P5 C13P C18P C17P -177.7(5) .
C1P P5 C7P C8P -25.3(5) .
C1P P5 C7P C12P 155.3(4) .
C1P P5 C13P C14P 112.6(5) .
C1P P5 C13P C18P -69.9(5) .
C1P C2P C3P C4P 2.1(9) .
C1S C2S C3S C4S -176.2(5) .
C1S C2S C7T C6T -170.2(14) .
C1S C2S C3T C4T 171.4(15) .
C2P C1P C6P C5P 0.8(10) .
C2P C3P C4P C5P -1.1(11) .
C3P C4P C5P C6P 0.0(13) .
C4P C5P C6P C1P 0.2(12) .
C6P C1P C2P C3P -1.9(9) .
C7P P5 C1P C2P 90.0(5) .
C7P P5 C1P C6P -90.0(5) .
C7P P5 C13P C14P 5.1(5) .
C7P P5 C13P C18P -177.5(4) .
C7P C8P C9P C10P -2.0(10) .
C7S C2S C3S C4S 0.0 .
C2S C7S C6S C5S 0.0 .
C2S C3S C4S C5S 0.0 .
C2S C3T C4T C5T 0(3) .
C3S C4S C5S C6S 0.0 .
C3S C4S C5S C8S 179.0(10) .
C4S C5S C6S C7S 0.0 .
C4S C5S C8S C9S -56.2(13) .
C4S C5S C8S C10S 57.7(15) .
C4S C5S C8S C15S -175.6(13) .
C6S C7S C2S C1S 175.4(6) .
C6S C7S C2S C3S 0.0 .
C6S C5S C8S C9S 122.9(12) .
C6S C5S C8S C10S -123.3(14) .
C6S C5S C8S C15S 3.4(17) .
C8P C7P C12P C11P 0.4(8) .
C8P C9P C10P C11P 0.8(10) .
C9P C10P C11P C12P 1.0(10) .
C10P C11P C12P C7P -1.5(8) .
C12P C7P C8P C9P 1.4(9) .
C13P P5 C1P C2P -17.2(5) .
C13P P5 C1P C6P 162.8(5) .
C13P P5 C7P C8P 81.8(5) .
C13P P5 C7P C12P -97.6(4) .
C13P C14P C15P C16P 0.3(9) .
C14P C13P C18P C17P -0.1(9) .
C14P C15P C16P C17P 0.4(9) .
C15P C16P C17P C18P -0.9(10) .
C16P C17P C18P C13P 0.8(10) .
C18P C13P C14P C15P -0.4(8) .
C18S C19S C20S C21S 0.0 .
C18S C19S C20S C23S -178.0(7) .
C19S C18S C17S C16S 177.1(5) .
C19S C18S C17S C22S 0.0 .
C19S C20S C21S C22S 0.0 .
C19S C20S C23S C24S 82.4(7) .
C19S C20S C23S C25S -157.9(7) .
C19S C20S C23S C26S -37.3(11) .
C20S C21S C22S C17S 0.0 .
C21S C20S C23S C24S -95.6(7) .
C21S C20S C23S C25S 24.1(11) .
C21S C20S C23S C26S 144.7(8) .
C21S C22S C17S C16S -177.1(5) .
C21S C22S C17S C18S 0.0 .
C17S C18S C19S C20S 0.0 .
C19P P1 C25P C30P 70.1(5) .
C19P P1 C25P C26P -110.3(5) .
C19P P1 C31P C36P -151.2(4) .
C19P P1 C31P C32P 28.6(5) .
C19P C20P C21P C22P -0.4(16) .
C20P C19P C24P C23P -0.4(12) .
C20P C21P C22P C23P 0.8(18) .
C21P C22P C23P C24P -1.0(17) .
C22P C23P C24P C19P 0.8(13) .
C23S C20S C21S C22S 178.0(7) .
C24P C19P C20P C21P 0.2(13) .
C27S C43S C44S C45S 167.0(13) .
C28P C29P C30P C25P 0.0 .
C29P C28P C27P C26P 0.0 .
C29P C30P C25P P1 179.6(6) .
C29P C30P C25P C26P 0.0 .
C30P C25P C26P C27P 0.0 .
C25P P1 C19P C20P 20.7(8) .
C25P P1 C19P C24P -158.4(6) .
C25P P1 C31P C36P 99.6(4) .
C25P P1 C31P C32P -80.6(4) .
C25P C26P C27P C28P 0.0 .
C27P C28P C29P C30P 0.0 .
C31P P1 C19P C20P -87.7(8) .
C31P P1 C19P C24P 93.3(6) .
C31P P1 C25P C30P 178.4(4) .
C31P P1 C25P C26P -2.1(5) .
C31P C36P C35P C34P 0.0 .
C36P C31P C32P C33P 0.0 .
C36P C35P C34P C33P 0.0 .
C35P C34P C33P C32P 0.0 .
C34P C33P C32P C31P 0.0 .
C32P C31P C36P C35P 0.0 .
C36S C39S C40S C41S -53.0(17) .
C36S C39S C40S C45S 120.3(13) .
C37S C39S C40S C41S 45.7(17) .
C37S C39S C40S C45S -141.0(12) .
C46S C47S C52S C51S 179.6(3) .
C50S C49S C48S C47S 0.0 .
C49S C50S C51S C52S 0.0 .
C49S C50S C53S C54S -174.7(4) .
C49S C50S C53S C55S 66.8(5) .
C49S C50S C53S C56S -52.9(5) .
C49S C48S C47S C46S -179.5(3) .
C49S C48S C47S C52S 0.0 .
C48S C47S C52S C51S 0.0 .
C47S C52S C51S C50S 0.0 .
C51S C50S C49S C48S 0.0 .
C51S C50S C53S C54S 3.4(6) .
C51S C50S C53S C55S -115.1(4) .
C51S C50S C53S C56S 125.2(4) .
C53S C50S C49S C48S 178.2(4) .
C53S C50S C51S C52S -178.1(4) .
C8S C5S C6S C7S -179.1(9) .
C33S C32S C31S C30S 0.0 .
C33S C32S C31S C34S -178.4(11) .
C32S C33S C28S C27S 176.1(11) .
C32S C33S C28S C29S 0.0 .
C32S C31S C30S C29S 0.0 .
C32S C31S C34S C36S 38.9(17) .
C32S C31S C34S C37S -63.7(12) .
C32S C31S C34S C35S 170.6(11) .
C31S C30S C29S C28S 0.0 .
C30S C31S C34S C36S -139.5(11) .
C30S C31S C34S C37S 118.0(11) .
C30S C31S C34S C35S -7.8(18) .
C30S C29S C28S C27S -176.7(9) .
C30S C29S C28S C33S 0.0 .
C28S C33S C32S C31S 0.0 .
C34S C31S C30S C29S 178.4(11) .
C11S C12S C5T C6T -167.8(16) .
C11S C12S C5T C4T 12(2) .
C12S C5T C6T C7T -175.5(15) .
C12S C5T C4T C3T 177.5(17) .
C13S C12S C5T C6T 75.9(18) .
C13S C12S C5T C4T -104.4(19) .
C14S C12S C5T C6T -43.1(16) .
C14S C12S C5T C4T 136.6(15) .
C38S C39S C40S C41S 176.2(14) .
C38S C39S C40S C45S -10.5(19) .
C39S C40S C41S C42S 173.2(14) .
C39S C40S C45S C44S -174.7(13) .
C40S C41S C42S C43S 0(3) .
C41S C40S C45S C44S -1.2(19) .
C41S C42S C43S C27S -166(2) .
C41S C42S C43S C44S 1(3) .
C42S C43S C44S C45S -3(3) .
C43S C44S C45S C40S 3(2) .
C45S C40S C41S C42S 0(2) .
C5T C6T C7T C2S -5(3) .
C6T C5T C4T C3T -3(2) .
C7T C2S C3T C4T 0(3) .
C3T C2S C7T C6T 2(2) .
C4T C5T C6T C7T 5(2) .

loop_
_smtbx_masks_void_nr
_smtbx_masks_void_average_x
_smtbx_masks_void_average_y
_smtbx_masks_void_average_z
_smtbx_masks_void_volume
_smtbx_masks_void_count_electrons
_smtbx_masks_void_content
1 -0.250 0.250 0.250 2075.8 532.9 '29.625 methanol'
2 0.250 -0.250 0.750 2075.8 582.0 '29.625 methanol'
3 -0.250 0.250 0.750 2075.8 555.0 '29.625 methanol'
4 0.250 0.750 0.250 2075.8 560.0 '29.625 methanol'
5 0.250 0.250 0.360 7.2 0.0 ?
6 0.250 0.250 0.422 8.1 0.0 ?
7 0.250 0.250 0.860 7.2 0.0 ?
8 0.250 0.250 0.922 8.1 0.0 ?
9 0.750 0.750 0.078 8.1 0.0 ?
10 0.750 0.750 0.140 7.2 0.0 ?
11 0.750 0.750 0.578 8.1 0.0 ?
12 0.750 0.750 0.640 7.2 0.0 ?
